data_4036085
loop_
_publ_author_name
'Brosius, Victor'
'M\"uller, Matthias'
'Borstelmann, Jan'
'Rominger, Frank'
'Freudenberg, Jan'
'Bunz, Uwe H. F.'

_publ_section_title
;
 Azaacenodibenzosuberones.
;
_journal_name_full 'The Journal of organic chemistry'
_journal_paper_doi 10.1021/acs.joc.9b02756
_journal_year 2019
_chemical_formula_sum 'C51 H56 N2 O Si2'
_chemical_formula_weight 769.15
_chemical_name_common '3c in manuscript'
_space_group_crystal_system triclinic
_space_group_IT_number 2
_space_group_name_Hall '-P 1'
_space_group_name_H-M_alt 'P -1'
_atom_sites_solution_hydrogens geom
_audit_creation_method SHELXL-2018/3
_cell_angle_alpha 85.137(7)
_cell_angle_beta 82.512(7)
_cell_angle_gamma 81.462(7)
_cell_formula_units_Z 4
_cell_length_a 8.0215(7)
_cell_length_b 20.4645(18)
_cell_length_c 28.066(2)
_cell_measurement_reflns_used 13037
_cell_measurement_temperature 240(2)
_cell_measurement_theta_max 56.30
_cell_measurement_theta_min 2.19
_cell_volume 4507.2(7)
_computing_cell_refinement 'X-Area Recipe 1.33.0.0 (STOE, 2015)'
_computing_data_collection 'X-Area Pilatus3_SV 1.31.144.0 (STOE, 2018)'
_computing_data_reduction 'X-Area Integrate 1.73.0.0 (STOE, 2018)'
_computing_molecular_graphics 'Bruker SHELXTL'
_computing_publication_material 'Bruker SHELXTL'
_computing_structure_refinement 'SHELXL-2018/3 (Sheldrick, 2018)'
_computing_structure_solution 'SHELXT-2014 (Sheldrick 2014)'
_diffrn_ambient_temperature 240(2)
_diffrn_detector_area_resol_mean 5.81
_diffrn_measured_fraction_theta_full 0.988
_diffrn_measured_fraction_theta_max 0.988
_diffrn_measurement_device_type 'STOE Stadivari'
_diffrn_measurement_method 'rotation method, \w scans'
_diffrn_radiation_type CuK\a
_diffrn_radiation_wavelength 1.54178
_diffrn_reflns_av_R_equivalents 0.0594
_diffrn_reflns_av_unetI/netI 0.0929
_diffrn_reflns_Laue_measured_fraction_full 0.988
_diffrn_reflns_Laue_measured_fraction_max 0.988
_diffrn_reflns_limit_h_max 8
_diffrn_reflns_limit_h_min -6
_diffrn_reflns_limit_k_max 19
_diffrn_reflns_limit_k_min -20
_diffrn_reflns_limit_l_max 28
_diffrn_reflns_limit_l_min -27
_diffrn_reflns_number 25475
_diffrn_reflns_point_group_measured_fraction_full 0.988
_diffrn_reflns_point_group_measured_fraction_max 0.988
_diffrn_reflns_theta_full 50.432
_diffrn_reflns_theta_max 50.432
_diffrn_reflns_theta_min 2.188
_diffrn_source 'Genix3D Cu HF'
_exptl_absorpt_coefficient_mu 0.995
_exptl_absorpt_correction_T_max 1.236
_exptl_absorpt_correction_T_min 0.453
_exptl_absorpt_correction_type multi-scan
_exptl_absorpt_process_details 'STOE X-AREA LANA'
_exptl_crystal_colour brown
_exptl_crystal_density_diffrn 1.133
_exptl_crystal_description plate
_exptl_crystal_F_000 1648
_exptl_crystal_size_max 0.142
_exptl_crystal_size_mid 0.049
_exptl_crystal_size_min 0.015
_refine_diff_density_max 0.295
_refine_diff_density_min -0.192
_refine_diff_density_rms 0.045
_refine_ls_extinction_method none
_refine_ls_goodness_of_fit_ref 1.011
_refine_ls_hydrogen_treatment constr
_refine_ls_matrix_type full
_refine_ls_number_parameters 1150
_refine_ls_number_reflns 9298
_refine_ls_number_restraints 3077
_refine_ls_restrained_S_all 1.045
_refine_ls_R_factor_all 0.1534
_refine_ls_R_factor_gt 0.0634
_refine_ls_shift/su_max 0.001
_refine_ls_shift/su_mean 0.000
_refine_ls_structure_factor_coef Fsqd
_refine_ls_weighting_details 'w=1/[\s^2^(Fo^2^)+(0.0462P)^2^+6.4356P] where P=(Fo^2^+2Fc^2^)/3'
_refine_ls_weighting_scheme calc
_refine_ls_wR_factor_gt 0.1207
_refine_ls_wR_factor_ref 0.1647
_reflns_Friedel_coverage 0.000
_reflns_number_gt 4832
_reflns_number_total 9298
_reflns_threshold_expression 'I > 2\s(I)'
_cod_data_source_file jo9b02756_si_002.cif
_cod_data_source_block vb19
_cod_database_code 4036085
_shelx_shelxl_version_number 2018/3
_shelx_space_group_comment
; 
The symmetry employed for this shelxl refinement is uniquely defined 
by the following loop, which should always be used as a source of 
symmetry information in preference to the above space-group names. 
They are only intended as comments. 
;
_shelx_estimated_absorpt_t_min 0.872
_shelx_estimated_absorpt_t_max 0.985
_exptl_absorpt_special_details 'X-Area LANA 1.70.0.0 (STOE, 2017)'

loop_
_space_group_symop_operation_xyz
'x, y, z'
'-x, -y, -z'

loop_
_atom_site_label
_atom_site_type_symbol
_atom_site_fract_x
_atom_site_fract_y
_atom_site_fract_z
_atom_site_U_iso_or_equiv
_atom_site_adp_type
_atom_site_occupancy
_atom_site_site_symmetry_order
_atom_site_calc_flag
_atom_site_refinement_flags_posn
_atom_site_refinement_flags_adp
_atom_site_refinement_flags_occupancy
_atom_site_disorder_assembly
_atom_site_disorder_group
Si1_1 Si -0.0200(2) 0.65658(9) 0.18310(7) 0.0718(6) Uani 1 1 d D . . . .
Si2_1 Si 0.7189(3) 0.16488(9) 0.02499(7) 0.0831(7) Uani 1 1 d D . . . .
C1_1 C 0.1625(8) 0.5286(3) 0.1439(2) 0.0625(18) Uani 1 1 d D . . . .
C2_1 C 0.0890(8) 0.5801(3) 0.1589(2) 0.071(2) Uani 1 1 d D . . . .
C3_1 C 0.5266(8) 0.2952(3) 0.0590(2) 0.0643(19) Uani 1 1 d D . . . .
C4_1 C 0.5977(8) 0.2435(3) 0.0438(2) 0.074(2) Uani 1 1 d D . . . .
C11_1 C 0.2536(7) 0.4699(3) 0.12215(19) 0.0531(16) Uani 1 1 d D . . . .
C12_1 C 0.3352(7) 0.4177(3) 0.15055(19) 0.0489(15) Uani 1 1 d D . . . .
N13_1 N 0.3336(6) 0.4248(2) 0.19873(16) 0.0528(13) Uani 1 1 d D . . . .
C14_1 C 0.4130(7) 0.3764(3) 0.22497(18) 0.0475(15) Uani 1 1 d D . . . .
C15_1 C 0.4272(7) 0.3926(3) 0.2749(2) 0.0565(16) Uani 1 1 d D . . . .
C16_1 C 0.4352(8) 0.4589(3) 0.2811(2) 0.0705(19) Uani 1 1 d D . . . .
H16_1 H 0.430766 0.490032 0.254474 0.085 Uiso 1 1 calc R U . . .
C17_1 C 0.4496(9) 0.4795(3) 0.3258(2) 0.087(2) Uani 1 1 d D . . . .
H17_1 H 0.458801 0.524106 0.329170 0.104 Uiso 1 1 calc R U . . .
C18_1 C 0.4506(10) 0.4348(4) 0.3657(3) 0.096(2) Uani 1 1 d D . . . .
H18_1 H 0.462343 0.448835 0.395966 0.115 Uiso 1 1 calc R U . . .
C19_1 C 0.4342(9) 0.3696(4) 0.3609(2) 0.080(2) Uani 1 1 d D . . . .
H19_1 H 0.429070 0.339643 0.388147 0.097 Uiso 1 1 calc R U . . .
C20_1 C 0.4253(8) 0.3481(3) 0.3152(2) 0.0623(17) Uani 1 1 d D . . . .
C21_1 C 0.4116(8) 0.2763(3) 0.3148(2) 0.0643(17) Uani 1 1 d D . . . .
O21_1 O 0.3220(6) 0.2493(2) 0.34683(16) 0.0866(15) Uani 1 1 d D . . . .
C22_1 C 0.5286(7) 0.2353(3) 0.2791(2) 0.0583(16) Uani 1 1 d D . . . .
C23_1 C 0.5985(9) 0.1725(3) 0.2977(2) 0.073(2) Uani 1 1 d D . . . .
H23_1 H 0.564254 0.158396 0.329815 0.088 Uiso 1 1 calc R U . . .
C24_1 C 0.7157(10) 0.1315(3) 0.2698(3) 0.084(2) Uani 1 1 d D . . . .
H24_1 H 0.762363 0.090091 0.282888 0.101 Uiso 1 1 calc R U . . .
C25_1 C 0.7646(9) 0.1511(3) 0.2227(3) 0.077(2) Uani 1 1 d D . . . .
H25_1 H 0.845898 0.123150 0.203767 0.092 Uiso 1 1 calc R U . . .
C26_1 C 0.6948(7) 0.2119(3) 0.2028(2) 0.0631(18) Uani 1 1 d D . . . .
H26_1 H 0.728060 0.224420 0.170340 0.076 Uiso 1 1 calc R U . . .
C27_1 C 0.5747(7) 0.2552(3) 0.2306(2) 0.0511(15) Uani 1 1 d D . . . .
C28_1 C 0.4941(7) 0.3155(3) 0.2039(2) 0.0495(15) Uani 1 1 d D . . . .
N29_1 N 0.5008(6) 0.3094(2) 0.15708(17) 0.0533(13) Uani 1 1 d D . . . .
C30_1 C 0.4239(7) 0.3607(3) 0.12898(19) 0.0509(15) Uani 1 1 d D . . . .
C31_1 C 0.4367(7) 0.3552(3) 0.07899(19) 0.0535(16) Uani 1 1 d D . . . .
C32_1 C 0.3647(8) 0.4096(3) 0.04944(19) 0.0566(16) Uani 1 1 d D . . . .
C33_1 C 0.3868(8) 0.4097(3) -0.0014(2) 0.0653(18) Uani 1 1 d D . . . .
H33_1 H 0.446459 0.372079 -0.016088 0.078 Uiso 1 1 calc R U . . .
C34_1 C 0.3223(8) 0.4643(3) -0.0306(2) 0.0631(17) Uani 1 1 d D . . . .
C35_1 C 0.3517(9) 0.4667(4) -0.0823(2) 0.084(2) Uani 1 1 d D . . . .
H35_1 H 0.415851 0.430561 -0.097792 0.100 Uiso 1 1 calc R U . . .
C36_1 C 0.2875(10) 0.5209(4) -0.1091(2) 0.090(2) Uani 1 1 d D . . . .
H36_1 H 0.310366 0.522409 -0.142883 0.107 Uiso 1 1 calc R U . . .
C37_1 C 0.1868(10) 0.5750(4) -0.0867(3) 0.096(2) Uani 1 1 d D . . . .
H37_1 H 0.141887 0.611715 -0.105782 0.115 Uiso 1 1 calc R U . . .
C38_1 C 0.1538(9) 0.5750(3) -0.0384(2) 0.081(2) Uani 1 1 d D . . . .
H38_1 H 0.085856 0.611471 -0.024319 0.097 Uiso 1 1 calc R U . . .
C39_1 C 0.2216(8) 0.5198(3) -0.0084(2) 0.0640(18) Uani 1 1 d D . . . .
C40_1 C 0.1971(8) 0.5198(3) 0.0415(2) 0.0638(18) Uani 1 1 d D . . . .
H40_1 H 0.131249 0.556434 0.055932 0.077 Uiso 1 1 calc R U . . .
C41_1 C 0.2683(7) 0.4664(3) 0.07127(19) 0.0518(16) Uani 1 1 d D . . . .
C51_1 C 0.1348(8) 0.6924(3) 0.2141(2) 0.084(2) Uani 1 1 d D . . . .
H51_1 H 0.073627 0.732798 0.228951 0.101 Uiso 1 1 calc R U . . .
C52_1 C 0.2809(10) 0.7137(4) 0.1774(3) 0.128(3) Uani 1 1 d D . . . .
H52A_1 H 0.234235 0.743804 0.152393 0.193 Uiso 1 1 calc R U . . .
H52B_1 H 0.354180 0.735709 0.193715 0.193 Uiso 1 1 calc R U . . .
H52C_1 H 0.346095 0.674871 0.163162 0.193 Uiso 1 1 calc R U . . .
C53_1 C 0.2010(10) 0.6445(3) 0.2549(3) 0.107(3) Uani 1 1 d D . . . .
H53A_1 H 0.105803 0.632331 0.277105 0.161 Uiso 1 1 calc R U . . .
H53B_1 H 0.265458 0.605043 0.241302 0.161 Uiso 1 1 calc R U . . .
H53C_1 H 0.273544 0.665882 0.271855 0.161 Uiso 1 1 calc R U . . .
C54_1 C -0.1947(9) 0.6316(3) 0.2305(3) 0.093(2) Uani 1 1 d D . . . .
H54_1 H -0.135848 0.605794 0.256399 0.112 Uiso 1 1 calc R U . . .
C55_1 C -0.3028(10) 0.6898(4) 0.2542(3) 0.136(3) Uani 1 1 d D . . . .
H55A_1 H -0.230049 0.718214 0.264629 0.205 Uiso 1 1 calc R U . . .
H55B_1 H -0.372723 0.714652 0.231241 0.205 Uiso 1 1 calc R U . . .
H55C_1 H -0.375159 0.673741 0.281774 0.205 Uiso 1 1 calc R U . . .
C56_1 C -0.3026(10) 0.5857(4) 0.2135(3) 0.117(3) Uani 1 1 d D . . . .
H56A_1 H -0.229571 0.549014 0.198577 0.176 Uiso 1 1 calc R U . . .
H56B_1 H -0.374866 0.568823 0.240816 0.176 Uiso 1 1 calc R U . . .
H56C_1 H -0.372429 0.609734 0.190283 0.176 Uiso 1 1 calc R U . . .
C57_1 C -0.0895(15) 0.7135(4) 0.1321(3) 0.093(3) Uani 0.87(3) 1 d D U P A 1
H57_1 H 0.018031 0.719359 0.111565 0.112 Uiso 0.87(3) 1 calc R U P A 1
C58_1 C -0.164(3) 0.7843(5) 0.1450(5) 0.139(7) Uani 0.87(3) 1 d D . P A 1
H58A_1 H -0.095179 0.799840 0.166354 0.208 Uiso 0.87(3) 1 calc R U P A 1
H58B_1 H -0.166316 0.813282 0.115843 0.208 Uiso 0.87(3) 1 calc R U P A 1
H58C_1 H -0.279296 0.784373 0.160981 0.208 Uiso 0.87(3) 1 calc R U P A 1
C59_1 C -0.191(2) 0.6872(5) 0.0994(5) 0.115(6) Uani 0.87(3) 1 d D . P A 1
H59A_1 H -0.140484 0.642592 0.092002 0.173 Uiso 0.87(3) 1 calc R U P A 1
H59B_1 H -0.306271 0.686448 0.114946 0.173 Uiso 0.87(3) 1 calc R U P A 1
H59C_1 H -0.193292 0.715357 0.069808 0.173 Uiso 0.87(3) 1 calc R U P A 1
C61_1 C 0.692(3) 0.1076(9) 0.0805(7) 0.172(11) Uani 0.52(2) 1 d D . P B 1
H61_1 H 0.730110 0.133748 0.104209 0.207 Uiso 0.52(2) 1 calc R U P B 1
C62_1 C 0.817(5) 0.0461(18) 0.0843(13) 0.35(3) Uani 0.52(2) 1 d D . P B 1
H62A_1 H 0.926914 0.054365 0.068032 0.529 Uiso 0.52(2) 1 calc R U P B 1
H62B_1 H 0.826592 0.032843 0.117920 0.529 Uiso 0.52(2) 1 calc R U P B 1
H62C_1 H 0.778384 0.010938 0.069253 0.529 Uiso 0.52(2) 1 calc R U P B 1
C63_1 C 0.528(4) 0.0992(11) 0.1036(9) 0.223(17) Uani 0.52(2) 1 d D . P B 1
H63A_1 H 0.451753 0.140472 0.100149 0.335 Uiso 0.52(2) 1 calc R U P B 1
H63B_1 H 0.485130 0.064788 0.088855 0.335 Uiso 0.52(2) 1 calc R U P B 1
H63C_1 H 0.533338 0.086693 0.137522 0.335 Uiso 0.52(2) 1 calc R U P B 1
C64_1 C 0.9461(14) 0.1811(9) 0.0116(7) 0.166(9) Uani 0.604(15) 1 d D . P B 1
H64_1 H 0.951172 0.211485 -0.017747 0.199 Uiso 0.604(15) 1 calc R U P B 1
C65_1 C 1.072(2) 0.1197(11) -0.0003(12) 0.34(2) Uani 0.604(15) 1 d D . P B 1
H65A_1 H 1.033906 0.097495 -0.025178 0.506 Uiso 0.604(15) 1 calc R U P B 1
H65B_1 H 1.182798 0.132676 -0.011642 0.506 Uiso 0.604(15) 1 calc R U P B 1
H65C_1 H 1.080133 0.089980 0.028372 0.506 Uiso 0.604(15) 1 calc R U P B 1
C66_1 C 1.003(3) 0.2161(15) 0.0500(10) 0.199(16) Uani 0.604(15) 1 d D . P B 1
H66A_1 H 0.921455 0.255071 0.057197 0.298 Uiso 0.604(15) 1 calc R U P B 1
H66B_1 H 1.010569 0.186679 0.078786 0.298 Uiso 0.604(15) 1 calc R U P B 1
H66C_1 H 1.113235 0.229374 0.038772 0.298 Uiso 0.604(15) 1 calc R U P B 1
C67_1 C 0.629(3) 0.1385(9) -0.0270(6) 0.104(9) Uani 0.40(2) 1 d D . P B 1
H67_1 H 0.510863 0.132661 -0.014221 0.125 Uiso 0.40(2) 1 calc R U P B 1
C68_1 C 0.705(7) 0.0728(13) -0.0457(14) 0.25(2) Uani 0.40(2) 1 d D . P B 1
H68A_1 H 0.713450 0.039658 -0.018975 0.381 Uiso 0.40(2) 1 calc R U P B 1
H68B_1 H 0.632737 0.060150 -0.067588 0.381 Uiso 0.40(2) 1 calc R U P B 1
H68C_1 H 0.816830 0.076047 -0.062662 0.381 Uiso 0.40(2) 1 calc R U P B 1
C69_1 C 0.611(5) 0.1928(15) -0.0662(9) 0.156(16) Uani 0.40(2) 1 d D . P B 1
H69A_1 H 0.561679 0.233994 -0.052166 0.234 Uiso 0.40(2) 1 calc R U P B 1
H69B_1 H 0.721894 0.197637 -0.083455 0.234 Uiso 0.40(2) 1 calc R U P B 1
H69C_1 H 0.537800 0.181741 -0.088381 0.234 Uiso 0.40(2) 1 calc R U P B 1
C57B_1 C -0.112(5) 0.7115(15) 0.1342(10) 0.103(13) Uani 0.13(3) 1 d D U P A 2
H57B_1 H -0.229079 0.700740 0.138045 0.124 Uiso 0.13(3) 1 calc R U P A 2
C58B_1 C -0.143(17) 0.7847(16) 0.141(2) 0.09(2) Uani 0.13(3) 1 d D U P A 2
H58D_1 H -0.180484 0.791869 0.174537 0.129 Uiso 0.13(3) 1 calc R U P A 2
H58E_1 H -0.039210 0.803581 0.130928 0.129 Uiso 0.13(3) 1 calc R U P A 2
H58F_1 H -0.230410 0.805694 0.121470 0.129 Uiso 0.13(3) 1 calc R U P A 2
C59B_1 C -0.053(14) 0.695(3) 0.0831(9) 0.11(3) Uani 0.13(3) 1 d D . P A 2
H59D_1 H -0.035209 0.647754 0.081170 0.164 Uiso 0.13(3) 1 calc R U P A 2
H59E_1 H -0.139171 0.715095 0.062860 0.164 Uiso 0.13(3) 1 calc R U P A 2
H59F_1 H 0.052029 0.712981 0.072318 0.164 Uiso 0.13(3) 1 calc R U P A 2
C61B_1 C 0.617(2) 0.0947(6) 0.0577(7) 0.098(7) Uani 0.48(2) 1 d D . P B 2
H61B_1 H 0.643219 0.098992 0.090729 0.118 Uiso 0.48(2) 1 calc R U P B 2
C62B_1 C 0.700(4) 0.0254(7) 0.0502(11) 0.190(15) Uani 0.48(2) 1 d D . P B 2
H62D_1 H 0.822268 0.024801 0.043725 0.285 Uiso 0.48(2) 1 calc R U P B 2
H62E_1 H 0.673842 -0.002853 0.078847 0.285 Uiso 0.48(2) 1 calc R U P B 2
H62F_1 H 0.658917 0.009351 0.022978 0.285 Uiso 0.48(2) 1 calc R U P B 2
C63B_1 C 0.439(2) 0.0953(13) 0.0671(15) 0.212(18) Uani 0.48(2) 1 d D . P B 2
H63D_1 H 0.383987 0.140193 0.072067 0.317 Uiso 0.48(2) 1 calc R U P B 2
H63E_1 H 0.397539 0.079189 0.039927 0.317 Uiso 0.48(2) 1 calc R U P B 2
H63F_1 H 0.412464 0.066986 0.095797 0.317 Uiso 0.48(2) 1 calc R U P B 2
C64B_1 C 0.9387(17) 0.1612(10) 0.0414(7) 0.096(8) Uani 0.396(15) 1 d D . P B 2
H64B_1 H 1.000120 0.122369 0.024758 0.115 Uiso 0.396(15) 1 calc R U P B 2
C65B_1 C 0.966(3) 0.1426(18) 0.0920(7) 0.199(17) Uani 0.396(15) 1 d D . P B 2
H65D_1 H 0.901839 0.106934 0.104310 0.299 Uiso 0.396(15) 1 calc R U P B 2
H65E_1 H 1.085962 0.128043 0.093850 0.299 Uiso 0.396(15) 1 calc R U P B 2
H65F_1 H 0.928613 0.180582 0.111081 0.299 Uiso 0.396(15) 1 calc R U P B 2
C66B_1 C 1.032(4) 0.2162(16) 0.0181(11) 0.138(14) Uani 0.396(15) 1 d D . P B 2
H66D_1 H 1.007130 0.225347 -0.014908 0.208 Uiso 0.396(15) 1 calc R U P B 2
H66E_1 H 0.995639 0.255649 0.035704 0.208 Uiso 0.396(15) 1 calc R U P B 2
H66F_1 H 1.152988 0.203111 0.018474 0.208 Uiso 0.396(15) 1 calc R U P B 2
C67B_1 C 0.7186(18) 0.1659(8) -0.0425(4) 0.099(6) Uani 0.60(2) 1 d D . P B 2
H67B_1 H 0.767928 0.205688 -0.056866 0.118 Uiso 0.60(2) 1 calc R U P B 2
C68B_1 C 0.824(3) 0.1065(11) -0.0656(7) 0.165(10) Uani 0.60(2) 1 d D . P B 2
H68D_1 H 0.938736 0.101930 -0.057395 0.248 Uiso 0.60(2) 1 calc R U P B 2
H68E_1 H 0.774011 0.066810 -0.053996 0.248 Uiso 0.60(2) 1 calc R U P B 2
H68F_1 H 0.825400 0.112623 -0.100342 0.248 Uiso 0.60(2) 1 calc R U P B 2
C69B_1 C 0.538(2) 0.1732(14) -0.0553(9) 0.191(14) Uani 0.60(2) 1 d D . P B 2
H69D_1 H 0.471249 0.211228 -0.040452 0.286 Uiso 0.60(2) 1 calc R U P B 2
H69E_1 H 0.539797 0.179377 -0.090002 0.286 Uiso 0.60(2) 1 calc R U P B 2
H69F_1 H 0.488408 0.133564 -0.043656 0.286 Uiso 0.60(2) 1 calc R U P B 2
Si1_2 Si 1.1805(2) -0.07169(8) 0.28282(6) 0.0650(6) Uani 1 1 d D . . . .
Si2_2 Si 0.4107(2) 0.31967(8) 0.54074(6) 0.0596(5) Uani 1 1 d D . . . .
C1_2 C 1.0005(8) 0.0263(3) 0.35344(19) 0.0536(17) Uani 1 1 d D . . . .
C2_2 C 1.0628(8) -0.0127(3) 0.3244(2) 0.0622(18) Uani 1 1 d D . . . .
C3_2 C 0.6474(8) 0.2215(3) 0.4803(2) 0.0546(17) Uani 1 1 d D . . . .
C4_2 C 0.5608(8) 0.2595(3) 0.5071(2) 0.0623(18) Uani 1 1 d D . . . .
C11_2 C 0.9187(7) 0.0745(2) 0.38758(18) 0.0473(15) Uani 1 1 d D . . . .
C12_2 C 0.9127(7) 0.1425(2) 0.37336(19) 0.0443(14) Uani 1 1 d D . . . .
N13_2 N 0.9887(5) 0.1603(2) 0.32891(15) 0.0475(12) Uani 1 1 d D . . . .
C14_2 C 0.9819(7) 0.2235(3) 0.31486(18) 0.0474(15) Uani 1 1 d D . . . .
C15_2 C 1.0621(7) 0.2348(3) 0.26423(18) 0.0488(15) Uani 1 1 d D . . . .
C16_2 C 1.1763(7) 0.1819(3) 0.2450(2) 0.0609(17) Uani 1 1 d D . . . .
H16_2 H 1.211567 0.145334 0.265702 0.073 Uiso 1 1 calc R U . . .
C17_2 C 1.2385(8) 0.1818(3) 0.1967(2) 0.0696(19) Uani 1 1 d D . . . .
H17_2 H 1.314711 0.145703 0.184913 0.084 Uiso 1 1 calc R U . . .
C18_2 C 1.1878(8) 0.2352(3) 0.1659(2) 0.073(2) Uani 1 1 d D . . . .
H18_2 H 1.229156 0.235341 0.132983 0.087 Uiso 1 1 calc R U . . .
C19_2 C 1.0774(8) 0.2877(3) 0.1831(2) 0.0662(18) Uani 1 1 d D . . . .
H19_2 H 1.042105 0.323430 0.161706 0.079 Uiso 1 1 calc R U . . .
C20_2 C 1.0158(7) 0.2894(3) 0.2324(2) 0.0539(16) Uani 1 1 d D . . . .
C21_2 C 0.9071(8) 0.3519(3) 0.2469(2) 0.0558(16) Uani 1 1 d D . . . .
O21_2 O 0.8181(5) 0.3838(2) 0.21788(15) 0.0767(13) Uani 1 1 d D . . . .
C22_2 C 0.9223(7) 0.3804(3) 0.2927(2) 0.0553(16) Uani 1 1 d D . . . .
C23_2 C 0.9372(9) 0.4479(3) 0.2890(2) 0.076(2) Uani 1 1 d D . . . .
H23_2 H 0.938052 0.471286 0.258619 0.092 Uiso 1 1 calc R U . . .
C24_2 C 0.9504(10) 0.4806(3) 0.3284(3) 0.090(2) Uani 1 1 d D . . . .
H24_2 H 0.966607 0.525435 0.324999 0.108 Uiso 1 1 calc R U . . .
C25_2 C 0.9396(10) 0.4471(3) 0.3736(2) 0.086(2) Uani 1 1 d D . . . .
H25_2 H 0.945026 0.469635 0.401043 0.103 Uiso 1 1 calc R U . . .
C26_2 C 0.9210(8) 0.3808(3) 0.3784(2) 0.0706(19) Uani 1 1 d D . . . .
H26_2 H 0.911337 0.359002 0.409259 0.085 Uiso 1 1 calc R U . . .
C27_2 C 0.9161(7) 0.3453(2) 0.3380(2) 0.0502(15) Uani 1 1 d D . . . .
C28_2 C 0.9034(7) 0.2737(2) 0.34743(19) 0.0462(14) Uani 1 1 d D . . . .
N29_2 N 0.8272(6) 0.2570(2) 0.39022(16) 0.0494(12) Uani 1 1 d D . . . .
C30_2 C 0.8257(7) 0.1911(2) 0.40443(19) 0.0450(14) Uani 1 1 d D . . . .
C31_2 C 0.7433(7) 0.1717(2) 0.44974(19) 0.0488(15) Uani 1 1 d D . . . .
C32_2 C 0.7531(7) 0.1031(2) 0.46516(19) 0.0466(15) Uani 1 1 d D . . . .
C33_2 C 0.6754(7) 0.0821(3) 0.51048(19) 0.0546(16) Uani 1 1 d D . . . .
H33_2 H 0.611861 0.113889 0.530361 0.066 Uiso 1 1 calc R U . . .
C34_2 C 0.6896(7) 0.0154(3) 0.52689(19) 0.0546(16) Uani 1 1 d D . . . .
C35_2 C 0.6141(9) -0.0059(3) 0.5737(2) 0.073(2) Uani 1 1 d D . . . .
H35_2 H 0.550092 0.025514 0.593859 0.087 Uiso 1 1 calc R U . . .
C36_2 C 0.6339(9) -0.0707(3) 0.5892(2) 0.083(2) Uani 1 1 d D . . . .
H36_2 H 0.582841 -0.083849 0.619879 0.100 Uiso 1 1 calc R U . . .
C37_2 C 0.7303(9) -0.1188(3) 0.5598(2) 0.073(2) Uani 1 1 d D . . . .
H37_2 H 0.745900 -0.163450 0.571562 0.088 Uiso 1 1 calc R U . . .
C38_2 C 0.8007(8) -0.1014(3) 0.5149(2) 0.0641(18) Uani 1 1 d D . . . .
H38_2 H 0.860902 -0.134284 0.495334 0.077 Uiso 1 1 calc R U . . .
C39_2 C 0.7844(7) -0.0332(3) 0.49660(19) 0.0501(15) Uani 1 1 d D . . . .
C40_2 C 0.8557(7) -0.0135(2) 0.45117(19) 0.0498(15) Uani 1 1 d D . . . .
H40_2 H 0.914100 -0.045876 0.430918 0.060 Uiso 1 1 calc R U . . .
C41_2 C 0.8436(7) 0.0544(2) 0.43407(18) 0.0456(14) Uani 1 1 d D . . . .
C51_2 C 1.0283(8) -0.1004(3) 0.2464(2) 0.0718(19) Uani 1 1 d D . . . .
H51_2 H 1.093477 -0.135636 0.226622 0.086 Uiso 1 1 calc R U . . .
C52_2 C 0.8848(9) -0.1311(4) 0.2777(3) 0.115(3) Uani 1 1 d D . . . .
H52A_2 H 0.932940 -0.165771 0.299736 0.172 Uiso 1 1 calc R U . . .
H52B_2 H 0.812995 -0.097147 0.295999 0.172 Uiso 1 1 calc R U . . .
H52C_2 H 0.817676 -0.149669 0.257340 0.172 Uiso 1 1 calc R U . . .
C53_2 C 0.9540(10) -0.0459(3) 0.2117(3) 0.104(3) Uani 1 1 d D . . . .
H53A_2 H 1.045340 -0.026727 0.191989 0.156 Uiso 1 1 calc R U . . .
H53B_2 H 0.886943 -0.064377 0.191225 0.156 Uiso 1 1 calc R U . . .
H53C_2 H 0.882262 -0.011854 0.229884 0.156 Uiso 1 1 calc R U . . .
C54_2 C 1.3331(9) -0.0252(4) 0.2406(3) 0.109(3) Uani 1 1 d D . . . .
H54_2 H 1.261441 0.010885 0.223959 0.131 Uiso 1 1 calc R U . . .
C55_2 C 1.4317(11) -0.0681(5) 0.2005(3) 0.161(4) Uani 1 1 d D . . . .
H55A_2 H 1.352545 -0.088732 0.185398 0.241 Uiso 1 1 calc R U . . .
H55B_2 H 1.491951 -0.040309 0.176529 0.241 Uiso 1 1 calc R U . . .
H55C_2 H 1.512359 -0.102086 0.214367 0.241 Uiso 1 1 calc R U . . .
C56_2 C 1.4490(10) 0.0083(4) 0.2655(3) 0.136(3) Uani 1 1 d D . . . .
H56A_2 H 1.382353 0.034562 0.290305 0.204 Uiso 1 1 calc R U . . .
H56B_2 H 1.529870 -0.024948 0.280040 0.204 Uiso 1 1 calc R U . . .
H56C_2 H 1.509463 0.036829 0.242201 0.204 Uiso 1 1 calc R U . . .
C57_2 C 1.291(3) -0.1405(8) 0.3199(5) 0.126(7) Uani 0.59(4) 1 d D U P C 1
H57_2 H 1.401848 -0.128246 0.325123 0.151 Uiso 0.59(4) 1 calc R U P C 1
C58_2 C 1.324(6) -0.2049(11) 0.2950(10) 0.28(3) Uani 0.59(4) 1 d D . P C 1
H58A_2 H 1.387511 -0.198138 0.263505 0.414 Uiso 0.59(4) 1 calc R U P C 1
H58B_2 H 1.389567 -0.238532 0.314180 0.414 Uiso 0.59(4) 1 calc R U P C 1
H58C_2 H 1.216976 -0.219293 0.291344 0.414 Uiso 0.59(4) 1 calc R U P C 1
C59_2 C 1.194(4) -0.1535(11) 0.3681(7) 0.193(15) Uani 0.59(4) 1 d D . P C 1
H59A_2 H 1.170465 -0.113087 0.385010 0.289 Uiso 0.59(4) 1 calc R U P C 1
H59B_2 H 1.087522 -0.168247 0.363854 0.289 Uiso 0.59(4) 1 calc R U P C 1
H59C_2 H 1.260113 -0.187487 0.386689 0.289 Uiso 0.59(4) 1 calc R U P C 1
C61_2 C 0.5310(9) 0.3856(3) 0.5552(3) 0.086(2) Uani 1 1 d D . . . .
H61_2 H 0.446769 0.421502 0.569122 0.103 Uiso 1 1 calc R U . . .
C62_2 C 0.6545(10) 0.3623(4) 0.5923(3) 0.126(3) Uani 1 1 d D . . . .
H62A_2 H 0.593893 0.343441 0.621128 0.189 Uiso 1 1 calc R U . . .
H62B_2 H 0.743374 0.329110 0.578959 0.189 Uiso 1 1 calc R U . . .
H62C_2 H 0.704533 0.399714 0.600330 0.189 Uiso 1 1 calc R U . . .
C63_2 C 0.6263(11) 0.4156(4) 0.5095(3) 0.132(3) Uani 1 1 d D . . . .
H63A_2 H 0.547529 0.430322 0.486061 0.197 Uiso 1 1 calc R U . . .
H63B_2 H 0.676301 0.453011 0.517476 0.197 Uiso 1 1 calc R U . . .
H63C_2 H 0.715142 0.382407 0.496104 0.197 Uiso 1 1 calc R U . . .
C64_2 C 0.2515(9) 0.3532(3) 0.4982(2) 0.086(2) Uani 1 1 d D . . . .
H64_2 H 0.320065 0.365782 0.467766 0.104 Uiso 1 1 calc R U . . .
C65_2 C 0.1343(9) 0.4164(3) 0.5116(3) 0.113(3) Uani 1 1 d D . . . .
H65A_2 H 0.201106 0.448781 0.519738 0.169 Uiso 1 1 calc R U . . .
H65B_2 H 0.073783 0.434167 0.484588 0.169 Uiso 1 1 calc R U . . .
H65C_2 H 0.053368 0.406431 0.539153 0.169 Uiso 1 1 calc R U . . .
C66_2 C 0.1515(12) 0.3010(4) 0.4852(3) 0.148(4) Uani 1 1 d D . . . .
H66A_2 H 0.228822 0.261490 0.476835 0.222 Uiso 1 1 calc R U . . .
H66B_2 H 0.070681 0.290323 0.512557 0.222 Uiso 1 1 calc R U . . .
H66C_2 H 0.091095 0.318058 0.457992 0.222 Uiso 1 1 calc R U . . .
C67_2 C 0.3185(8) 0.2757(3) 0.5973(2) 0.0714(19) Uani 1 1 d D . . . .
H67_2 H 0.408319 0.268607 0.619018 0.086 Uiso 1 1 calc R U . . .
C68_2 C 0.1665(10) 0.3180(4) 0.6241(3) 0.129(3) Uani 1 1 d D . . . .
H68A_2 H 0.196471 0.361395 0.627842 0.193 Uiso 1 1 calc R U . . .
H68B_2 H 0.070324 0.322875 0.605835 0.193 Uiso 1 1 calc R U . . .
H68C_2 H 0.136910 0.296625 0.655630 0.193 Uiso 1 1 calc R U . . .
C69_2 C 0.2758(11) 0.2071(4) 0.5908(3) 0.123(3) Uani 1 1 d D . . . .
H69A_2 H 0.373323 0.181240 0.573847 0.185 Uiso 1 1 calc R U . . .
H69B_2 H 0.246813 0.185051 0.622143 0.185 Uiso 1 1 calc R U . . .
H69C_2 H 0.180227 0.211301 0.572347 0.185 Uiso 1 1 calc R U . . .
C57B_2 C 1.295(3) -0.1376(10) 0.3201(6) 0.128(10) Uani 0.41(4) 1 d D U P C 2
H57B_2 H 1.396613 -0.115799 0.321545 0.154 Uiso 0.41(4) 1 calc R U P C 2
C58B_2 C 1.384(7) -0.1980(14) 0.2968(8) 0.125(13) Uani 0.41(4) 1 d D U P C 2
H58D_2 H 1.410674 -0.187637 0.262570 0.188 Uiso 0.41(4) 1 calc R U P C 2
H58E_2 H 1.488741 -0.213295 0.310879 0.188 Uiso 0.41(4) 1 calc R U P C 2
H58F_2 H 1.311725 -0.232498 0.301931 0.188 Uiso 0.41(4) 1 calc R U P C 2
C59B_2 C 1.253(5) -0.1509(11) 0.3723(5) 0.112(12) Uani 0.41(4) 1 d D U P C 2
H59D_2 H 1.194866 -0.110671 0.386366 0.168 Uiso 0.41(4) 1 calc R U P C 2
H59E_2 H 1.178838 -0.184962 0.378022 0.168 Uiso 0.41(4) 1 calc R U P C 2
H59F_2 H 1.355854 -0.165760 0.386970 0.168 Uiso 0.41(4) 1 calc R U P C 2

loop_
_atom_site_aniso_label
_atom_site_aniso_U_11
_atom_site_aniso_U_22
_atom_site_aniso_U_33
_atom_site_aniso_U_23
_atom_site_aniso_U_13
_atom_site_aniso_U_12
Si1_1 0.0772(15) 0.0505(11) 0.0849(14) -0.0097(10) -0.0118(12) 0.0046(10)
Si2_1 0.0961(17) 0.0647(13) 0.0805(15) -0.0176(11) -0.0008(13) 0.0134(12)
C1_1 0.078(5) 0.053(4) 0.051(4) 0.002(3) -0.010(3) 0.008(3)
C2_1 0.080(5) 0.057(4) 0.073(5) -0.011(3) -0.014(4) 0.008(4)
C3_1 0.076(5) 0.061(4) 0.052(4) -0.006(3) 0.000(4) -0.001(4)
C4_1 0.086(5) 0.064(4) 0.068(5) -0.018(3) 0.002(4) 0.000(4)
C11_1 0.057(4) 0.047(3) 0.053(3) -0.001(3) -0.003(3) -0.004(3)
C12_1 0.053(4) 0.048(3) 0.043(3) 0.002(3) -0.002(3) -0.004(3)
N13_1 0.060(3) 0.047(3) 0.048(3) 0.003(2) -0.005(3) -0.001(2)
C14_1 0.048(4) 0.045(3) 0.048(3) 0.003(3) -0.002(3) -0.009(3)
C15_1 0.053(4) 0.063(4) 0.050(3) -0.002(3) -0.002(3) -0.002(3)
C16_1 0.095(5) 0.061(4) 0.055(4) -0.008(3) -0.005(4) -0.010(4)
C17_1 0.112(6) 0.084(5) 0.067(5) -0.022(4) -0.006(5) -0.021(5)
C18_1 0.116(7) 0.116(6) 0.058(4) -0.014(4) -0.009(5) -0.024(6)
C19_1 0.087(5) 0.105(5) 0.049(4) 0.009(4) -0.010(4) -0.022(5)
C20_1 0.056(4) 0.078(4) 0.054(4) 0.007(3) -0.009(3) -0.018(4)
C21_1 0.057(5) 0.083(4) 0.057(4) 0.019(3) -0.021(3) -0.023(4)
O21_1 0.084(4) 0.103(4) 0.073(3) 0.029(3) -0.008(3) -0.037(3)
C22_1 0.052(4) 0.058(4) 0.070(4) 0.012(3) -0.023(3) -0.022(3)
C23_1 0.081(5) 0.057(4) 0.090(5) 0.023(4) -0.043(4) -0.028(3)
C24_1 0.096(6) 0.052(4) 0.112(6) 0.012(4) -0.049(5) -0.016(4)
C25_1 0.075(5) 0.054(4) 0.107(5) -0.008(4) -0.038(4) 0.001(4)
C26_1 0.064(5) 0.047(4) 0.078(4) 0.001(3) -0.017(3) -0.002(3)
C27_1 0.047(4) 0.042(3) 0.068(4) 0.002(3) -0.018(3) -0.012(3)
C28_1 0.044(4) 0.043(3) 0.059(3) 0.007(3) 0.002(3) -0.009(3)
N29_1 0.057(3) 0.044(3) 0.056(3) 0.004(2) -0.002(3) -0.006(2)
C30_1 0.062(4) 0.038(3) 0.050(3) 0.003(3) -0.002(3) -0.007(3)
C31_1 0.058(4) 0.049(3) 0.050(3) -0.005(3) 0.006(3) -0.007(3)
C32_1 0.069(5) 0.055(4) 0.046(3) -0.004(3) -0.005(3) -0.010(3)
C33_1 0.078(5) 0.066(4) 0.053(4) -0.009(3) 0.001(4) -0.016(4)
C34_1 0.082(5) 0.065(4) 0.050(4) 0.001(3) -0.018(4) -0.031(3)
C35_1 0.112(6) 0.096(5) 0.052(4) 0.002(4) -0.018(4) -0.043(4)
C36_1 0.123(7) 0.107(6) 0.051(4) 0.017(4) -0.025(4) -0.053(5)
C37_1 0.118(7) 0.105(6) 0.073(5) 0.023(4) -0.038(5) -0.035(5)
C38_1 0.097(6) 0.077(5) 0.071(4) 0.019(4) -0.031(4) -0.018(4)
C39_1 0.074(5) 0.062(4) 0.057(4) 0.009(3) -0.013(4) -0.017(3)
C40_1 0.075(5) 0.055(4) 0.063(4) 0.003(3) -0.018(4) -0.009(3)
C41_1 0.063(4) 0.043(3) 0.049(3) 0.005(3) -0.008(3) -0.009(3)
C51_1 0.083(5) 0.069(5) 0.102(6) -0.007(4) -0.018(4) -0.004(4)
C52_1 0.089(6) 0.149(8) 0.149(8) 0.007(6) -0.004(5) -0.040(6)
C53_1 0.121(7) 0.095(6) 0.109(6) -0.013(4) -0.041(5) 0.001(5)
C54_1 0.088(6) 0.087(5) 0.103(6) -0.022(4) 0.007(5) -0.014(4)
C55_1 0.109(7) 0.149(8) 0.151(8) -0.072(7) 0.024(6) -0.017(6)
C56_1 0.111(7) 0.098(6) 0.146(8) -0.010(5) -0.007(6) -0.033(5)
C57_1 0.122(8) 0.059(5) 0.102(7) -0.010(5) -0.037(6) 0.004(5)
C58_1 0.200(17) 0.055(6) 0.155(12) -0.004(6) -0.068(10) 0.041(7)
C59_1 0.129(12) 0.086(7) 0.142(11) -0.004(7) -0.072(9) -0.004(7)
C61_1 0.25(3) 0.072(13) 0.174(19) -0.007(14) -0.009(17) 0.025(14)
C62_1 0.41(5) 0.26(4) 0.31(5) 0.08(3) -0.06(4) 0.18(4)
C63_1 0.36(3) 0.096(16) 0.13(2) 0.048(15) 0.16(2) 0.06(2)
C64_1 0.096(14) 0.21(2) 0.20(2) -0.111(16) -0.005(12) 0.012(12)
C65_1 0.120(18) 0.29(3) 0.60(6) -0.26(3) 0.01(2) 0.063(18)
C66_1 0.13(2) 0.24(3) 0.24(3) -0.12(2) -0.07(2) 0.033(19)
C67_1 0.14(2) 0.086(14) 0.086(14) -0.018(9) 0.003(15) -0.025(15)
C68_1 0.38(7) 0.119(19) 0.28(5) -0.12(2) -0.03(4) -0.04(3)
C69_1 0.24(5) 0.18(2) 0.064(18) 0.033(16) -0.06(2) -0.08(3)
C57B_1 0.12(3) 0.08(2) 0.113(19) 0.005(18) -0.039(18) 0.013(18)
C58B_1 0.09(3) 0.08(2) 0.09(3) 0.000(17) -0.012(19) -0.008(17)
C59B_1 0.15(9) 0.05(3) 0.12(3) 0.00(3) -0.02(3) -0.02(4)
C61B_1 0.124(13) 0.052(8) 0.117(15) -0.017(10) 0.012(13) -0.025(10)
C62B_1 0.25(3) 0.061(10) 0.21(3) 0.010(14) 0.11(2) -0.006(14)
C63B_1 0.140(15) 0.14(2) 0.34(5) 0.03(3) 0.01(2) -0.041(15)
C64B_1 0.072(13) 0.102(16) 0.118(17) -0.032(14) -0.017(12) -0.007(9)
C65B_1 0.19(3) 0.29(4) 0.15(2) 0.03(2) -0.07(2) -0.12(3)
C66B_1 0.11(2) 0.13(2) 0.20(3) -0.01(2) -0.04(3) -0.046(18)
C67B_1 0.122(12) 0.095(13) 0.075(11) -0.025(9) 0.001(8) 0.000(9)
C68B_1 0.167(17) 0.158(18) 0.161(17) -0.079(15) 0.028(14) 0.009(14)
C69B_1 0.181(17) 0.20(3) 0.20(3) -0.09(2) -0.110(19) 0.044(17)
Si1_2 0.0669(13) 0.0554(11) 0.0700(13) -0.0202(10) -0.0039(11) 0.0060(10)
Si2_2 0.0673(13) 0.0491(11) 0.0552(11) -0.0066(9) 0.0040(10) 0.0069(10)
C1_2 0.074(5) 0.040(3) 0.045(4) 0.000(3) -0.012(3) 0.000(3)
C2_2 0.083(5) 0.046(4) 0.056(4) -0.010(3) -0.011(4) 0.000(3)
C3_2 0.065(5) 0.042(3) 0.053(4) 0.003(3) 0.006(3) -0.007(3)
C4_2 0.074(5) 0.046(4) 0.060(4) -0.001(3) 0.012(3) -0.004(3)
C11_2 0.053(4) 0.041(3) 0.046(3) -0.006(3) -0.010(3) 0.005(3)
C12_2 0.046(4) 0.043(3) 0.043(3) -0.002(3) -0.008(3) 0.000(3)
N13_2 0.053(3) 0.045(3) 0.044(3) -0.004(2) -0.007(2) -0.001(2)
C14_2 0.045(4) 0.046(3) 0.050(3) 0.000(3) -0.008(3) -0.001(3)
C15_2 0.047(4) 0.054(4) 0.048(3) -0.006(3) -0.004(3) -0.014(3)
C16_2 0.061(4) 0.060(4) 0.059(4) -0.009(3) 0.008(3) -0.010(3)
C17_2 0.072(5) 0.072(4) 0.065(4) -0.020(3) 0.015(4) -0.024(4)
C18_2 0.081(5) 0.090(5) 0.050(4) -0.008(3) 0.011(4) -0.031(4)
C19_2 0.069(5) 0.078(5) 0.053(4) 0.004(3) -0.006(3) -0.025(4)
C20_2 0.055(4) 0.058(4) 0.053(3) -0.004(3) -0.011(3) -0.018(3)
C21_2 0.053(4) 0.058(4) 0.058(4) 0.011(3) -0.007(3) -0.020(3)
O21_2 0.075(3) 0.086(3) 0.069(3) 0.017(2) -0.022(3) -0.009(3)
C22_2 0.062(4) 0.049(3) 0.054(3) 0.003(3) -0.005(3) -0.009(3)
C23_2 0.106(6) 0.051(4) 0.071(4) 0.011(3) -0.015(4) -0.011(4)
C24_2 0.139(7) 0.046(4) 0.087(5) 0.000(3) -0.023(5) -0.015(4)
C25_2 0.139(7) 0.047(4) 0.077(5) -0.003(3) -0.029(5) -0.014(4)
C26_2 0.104(6) 0.043(3) 0.065(4) -0.001(3) -0.017(4) -0.007(4)
C27_2 0.053(4) 0.042(3) 0.054(3) 0.002(3) -0.006(3) -0.007(3)
C28_2 0.045(4) 0.042(3) 0.050(3) 0.002(3) -0.011(3) -0.001(3)
N29_2 0.059(3) 0.040(3) 0.047(3) 0.001(2) -0.005(2) -0.004(2)
C30_2 0.046(4) 0.037(3) 0.050(3) -0.002(3) -0.005(3) 0.000(3)
C31_2 0.054(4) 0.041(3) 0.050(3) -0.005(3) -0.003(3) -0.006(3)
C32_2 0.051(4) 0.040(3) 0.048(3) -0.009(3) -0.001(3) -0.003(3)
C33_2 0.065(4) 0.048(3) 0.049(4) -0.007(3) 0.001(3) -0.004(3)
C34_2 0.069(5) 0.050(3) 0.047(3) -0.004(3) -0.008(3) -0.014(3)
C35_2 0.103(6) 0.062(4) 0.056(4) -0.004(3) -0.002(4) -0.028(4)
C36_2 0.124(7) 0.062(4) 0.069(5) 0.005(3) -0.006(4) -0.039(4)
C37_2 0.110(6) 0.049(4) 0.067(4) 0.014(3) -0.028(4) -0.029(4)
C38_2 0.093(5) 0.041(3) 0.064(4) -0.001(3) -0.023(4) -0.017(3)
C39_2 0.054(4) 0.044(3) 0.054(4) 0.004(3) -0.009(3) -0.016(3)
C40_2 0.059(4) 0.040(3) 0.050(3) -0.007(3) -0.006(3) -0.004(3)
C41_2 0.053(4) 0.042(3) 0.042(3) -0.002(3) -0.011(3) -0.003(3)
C51_2 0.078(5) 0.062(4) 0.074(5) -0.016(3) -0.003(4) -0.004(4)
C52_2 0.100(6) 0.119(7) 0.129(7) -0.015(5) 0.011(5) -0.044(5)
C53_2 0.110(7) 0.101(6) 0.099(6) -0.005(4) -0.029(5) 0.005(5)
C54_2 0.088(6) 0.123(7) 0.118(7) -0.044(5) 0.023(5) -0.033(5)
C55_2 0.128(8) 0.208(11) 0.145(8) -0.084(7) 0.065(7) -0.047(7)
C56_2 0.097(7) 0.121(7) 0.198(10) -0.059(7) 0.002(6) -0.034(6)
C57_2 0.166(15) 0.087(11) 0.108(14) -0.014(10) -0.013(10) 0.042(12)
C58_2 0.45(6) 0.120(18) 0.26(3) -0.090(19) -0.24(3) 0.17(3)
C59_2 0.127(19) 0.151(19) 0.23(2) 0.125(19) 0.063(17) 0.062(14)
C61_2 0.078(5) 0.053(4) 0.124(6) -0.029(4) 0.011(4) -0.002(4)
C62_2 0.108(7) 0.126(7) 0.156(8) -0.047(6) -0.030(6) -0.021(6)
C63_2 0.115(7) 0.083(6) 0.188(8) 0.012(6) 0.023(6) -0.032(5)
C64_2 0.105(6) 0.070(5) 0.074(5) -0.004(4) -0.014(4) 0.024(4)
C65_2 0.108(7) 0.081(5) 0.136(7) -0.003(5) -0.023(5) 0.036(5)
C66_2 0.178(10) 0.112(7) 0.173(9) -0.046(7) -0.118(8) 0.029(6)
C67_2 0.071(5) 0.087(5) 0.049(4) 0.000(4) 0.006(3) -0.002(4)
C68_2 0.124(7) 0.158(8) 0.081(6) -0.008(5) 0.032(5) 0.021(6)
C69_2 0.152(8) 0.108(6) 0.103(6) 0.007(5) 0.037(6) -0.050(6)
C57B_2 0.19(2) 0.102(15) 0.078(13) -0.035(12) -0.028(13) 0.070(16)
C58B_2 0.18(3) 0.115(19) 0.057(14) -0.040(13) -0.027(16) 0.076(17)
C59B_2 0.20(3) 0.070(16) 0.059(12) -0.053(12) -0.048(13) 0.065(15)

loop_
_atom_type_symbol
_atom_type_description
_atom_type_scat_dispersion_real
_atom_type_scat_dispersion_imag
_atom_type_scat_source
C C 0.0181 0.0091 'International Tables Vol C Tables 4.2.6.8 and 6.1.1.4'
H H 0.0000 0.0000 'International Tables Vol C Tables 4.2.6.8 and 6.1.1.4'
N N 0.0311 0.0180 'International Tables Vol C Tables 4.2.6.8 and 6.1.1.4'
O O 0.0492 0.0322 'International Tables Vol C Tables 4.2.6.8 and 6.1.1.4'
Si Si 0.2541 0.3302 'International Tables Vol C Tables 4.2.6.8 and 6.1.1.4'

loop_
_geom_angle_atom_site_label_1
_geom_angle_atom_site_label_2
_geom_angle_atom_site_label_3
_geom_angle
C2_1 Si1_1 C57_1 108.1(4)
C2_1 Si1_1 C57B_1 109.5(11)
C2_1 Si1_1 C51_1 107.4(3)
C57_1 Si1_1 C51_1 110.7(4)
C57B_1 Si1_1 C51_1 114.9(12)
C2_1 Si1_1 C54_1 105.9(3)
C57_1 Si1_1 C54_1 116.2(5)
C57B_1 Si1_1 C54_1 110.6(12)
C51_1 Si1_1 C54_1 108.1(3)
C4_1 Si2_1 C67_1 109.2(7)
C4_1 Si2_1 C64B_1 107.6(7)
C4_1 Si2_1 C61B_1 109.2(5)
C64B_1 Si2_1 C61B_1 109.7(8)
C4_1 Si2_1 C61_1 103.3(7)
C67_1 Si2_1 C61_1 113.2(10)
C4_1 Si2_1 C64_1 105.3(6)
C67_1 Si2_1 C64_1 114.6(9)
C61_1 Si2_1 C64_1 110.3(10)
C4_1 Si2_1 C67B_1 106.5(5)
C64B_1 Si2_1 C67B_1 111.5(7)
C61B_1 Si2_1 C67B_1 112.2(8)
C2_1 C1_1 C11_1 175.4(6)
C1_1 C2_1 Si1_1 178.5(6)
C4_1 C3_1 C31_1 177.1(7)
C3_1 C4_1 Si2_1 174.7(6)
C12_1 C11_1 C41_1 119.7(5)
C12_1 C11_1 C1_1 120.7(5)
C41_1 C11_1 C1_1 119.5(5)
N13_1 C12_1 C11_1 118.8(5)
N13_1 C12_1 C30_1 120.9(5)
C11_1 C12_1 C30_1 120.2(5)
C14_1 N13_1 C12_1 118.6(4)
N13_1 C14_1 C28_1 121.0(5)
N13_1 C14_1 C15_1 114.8(5)
C28_1 C14_1 C15_1 124.0(5)
C20_1 C15_1 C16_1 118.5(5)
C20_1 C15_1 C14_1 125.6(5)
C16_1 C15_1 C14_1 115.8(5)
C17_1 C16_1 C15_1 120.8(6)
C17_1 C16_1 H16_1 119.6
C15_1 C16_1 H16_1 119.6
C16_1 C17_1 C18_1 120.4(7)
C16_1 C17_1 H17_1 119.8
C18_1 C17_1 H17_1 119.8
C19_1 C18_1 C17_1 119.8(7)
C19_1 C18_1 H18_1 120.1
C17_1 C18_1 H18_1 120.1
C18_1 C19_1 C20_1 119.9(6)
C18_1 C19_1 H19_1 120.0
C20_1 C19_1 H19_1 120.0
C15_1 C20_1 C19_1 120.4(6)
C15_1 C20_1 C21_1 125.0(6)
C19_1 C20_1 C21_1 114.6(5)
O21_1 C21_1 C20_1 120.5(6)
O21_1 C21_1 C22_1 119.7(6)
C20_1 C21_1 C22_1 119.1(6)
C27_1 C22_1 C23_1 119.4(6)
C27_1 C22_1 C21_1 125.7(5)
C23_1 C22_1 C21_1 114.9(6)
C24_1 C23_1 C22_1 121.0(6)
C24_1 C23_1 H23_1 119.5
C22_1 C23_1 H23_1 119.5
C25_1 C24_1 C23_1 120.1(6)
C25_1 C24_1 H24_1 120.0
C23_1 C24_1 H24_1 120.0
C24_1 C25_1 C26_1 120.4(7)
C24_1 C25_1 H25_1 119.8
C26_1 C25_1 H25_1 119.8
C25_1 C26_1 C27_1 121.0(6)
C25_1 C26_1 H26_1 119.5
C27_1 C26_1 H26_1 119.5
C22_1 C27_1 C26_1 118.1(5)
C22_1 C27_1 C28_1 125.5(5)
C26_1 C27_1 C28_1 116.0(5)
N29_1 C28_1 C14_1 120.4(5)
N29_1 C28_1 C27_1 113.6(5)
C14_1 C28_1 C27_1 126.0(5)
C28_1 N29_1 C30_1 119.0(5)
N29_1 C30_1 C31_1 118.9(5)
N29_1 C30_1 C12_1 119.8(5)
C31_1 C30_1 C12_1 121.2(5)
C30_1 C31_1 C32_1 119.1(5)
C30_1 C31_1 C3_1 118.8(5)
C32_1 C31_1 C3_1 122.1(5)
C33_1 C32_1 C31_1 121.8(5)
C33_1 C32_1 C41_1 118.3(5)
C31_1 C32_1 C41_1 119.8(5)
C34_1 C33_1 C32_1 121.9(5)
C34_1 C33_1 H33_1 119.0
C32_1 C33_1 H33_1 119.0
C33_1 C34_1 C39_1 119.2(5)
C33_1 C34_1 C35_1 122.7(6)
C39_1 C34_1 C35_1 118.1(5)
C36_1 C35_1 C34_1 120.6(7)
C36_1 C35_1 H35_1 119.7
C34_1 C35_1 H35_1 119.7
C35_1 C36_1 C37_1 120.6(7)
C35_1 C36_1 H36_1 119.7
C37_1 C36_1 H36_1 119.7
C38_1 C37_1 C36_1 121.3(7)
C38_1 C37_1 H37_1 119.4
C36_1 C37_1 H37_1 119.4
C37_1 C38_1 C39_1 120.5(7)
C37_1 C38_1 H38_1 119.8
C39_1 C38_1 H38_1 119.8
C40_1 C39_1 C34_1 119.2(5)
C40_1 C39_1 C38_1 121.8(6)
C34_1 C39_1 C38_1 118.9(6)
C39_1 C40_1 C41_1 122.1(5)
C39_1 C40_1 H40_1 119.0
C41_1 C40_1 H40_1 119.0
C40_1 C41_1 C11_1 121.0(5)
C40_1 C41_1 C32_1 119.2(5)
C11_1 C41_1 C32_1 119.7(5)
C53_1 C51_1 C52_1 111.9(6)
C53_1 C51_1 Si1_1 111.5(5)
C52_1 C51_1 Si1_1 110.7(5)
C53_1 C51_1 H51_1 107.5
C52_1 C51_1 H51_1 107.5
Si1_1 C51_1 H51_1 107.5
C51_1 C52_1 H52A_1 109.5
C51_1 C52_1 H52B_1 109.5
H52A_1 C52_1 H52B_1 109.5
C51_1 C52_1 H52C_1 109.5
H52A_1 C52_1 H52C_1 109.5
H52B_1 C52_1 H52C_1 109.5
C51_1 C53_1 H53A_1 109.5
C51_1 C53_1 H53B_1 109.5
H53A_1 C53_1 H53B_1 109.5
C51_1 C53_1 H53C_1 109.5
H53A_1 C53_1 H53C_1 109.5
H53B_1 C53_1 H53C_1 109.5
C55_1 C54_1 C56_1 111.5(6)
C55_1 C54_1 Si1_1 113.5(5)
C56_1 C54_1 Si1_1 114.1(5)
C55_1 C54_1 H54_1 105.6
C56_1 C54_1 H54_1 105.6
Si1_1 C54_1 H54_1 105.6
C54_1 C55_1 H55A_1 109.5
C54_1 C55_1 H55B_1 109.5
H55A_1 C55_1 H55B_1 109.5
C54_1 C55_1 H55C_1 109.5
H55A_1 C55_1 H55C_1 109.5
H55B_1 C55_1 H55C_1 109.5
C54_1 C56_1 H56A_1 109.5
C54_1 C56_1 H56B_1 109.5
H56A_1 C56_1 H56B_1 109.5
C54_1 C56_1 H56C_1 109.5
H56A_1 C56_1 H56C_1 109.5
H56B_1 C56_1 H56C_1 109.5
C59_1 C57_1 C58_1 111.7(11)
C59_1 C57_1 Si1_1 116.7(7)
C58_1 C57_1 Si1_1 115.4(7)
C59_1 C57_1 H57_1 103.6
C58_1 C57_1 H57_1 103.6
Si1_1 C57_1 H57_1 103.6
C57_1 C58_1 H58A_1 109.5
C57_1 C58_1 H58B_1 109.5
H58A_1 C58_1 H58B_1 109.5
C57_1 C58_1 H58C_1 109.5
H58A_1 C58_1 H58C_1 109.5
H58B_1 C58_1 H58C_1 109.5
C57_1 C59_1 H59A_1 109.5
C57_1 C59_1 H59B_1 109.5
H59A_1 C59_1 H59B_1 109.5
C57_1 C59_1 H59C_1 109.5
H59A_1 C59_1 H59C_1 109.5
H59B_1 C59_1 H59C_1 109.5
C63_1 C61_1 C62_1 112.8(16)
C63_1 C61_1 Si2_1 120.4(13)
C62_1 C61_1 Si2_1 118.0(14)
C63_1 C61_1 H61_1 100.0
C62_1 C61_1 H61_1 100.0
Si2_1 C61_1 H61_1 100.0
C61_1 C62_1 H62A_1 109.5
C61_1 C62_1 H62B_1 109.5
H62A_1 C62_1 H62B_1 109.5
C61_1 C62_1 H62C_1 109.5
H62A_1 C62_1 H62C_1 109.5
H62B_1 C62_1 H62C_1 109.5
C61_1 C63_1 H63A_1 109.5
C61_1 C63_1 H63B_1 109.5
H63A_1 C63_1 H63B_1 109.5
C61_1 C63_1 H63C_1 109.5
H63A_1 C63_1 H63C_1 109.5
H63B_1 C63_1 H63C_1 109.5
C66_1 C64_1 C65_1 110.3(16)
C66_1 C64_1 Si2_1 113.4(13)
C65_1 C64_1 Si2_1 114.0(12)
C66_1 C64_1 H64_1 106.2
C65_1 C64_1 H64_1 106.2
Si2_1 C64_1 H64_1 106.2
C64_1 C65_1 H65A_1 109.5
C64_1 C65_1 H65B_1 109.5
H65A_1 C65_1 H65B_1 109.5
C64_1 C65_1 H65C_1 109.5
H65A_1 C65_1 H65C_1 109.5
H65B_1 C65_1 H65C_1 109.5
C64_1 C66_1 H66A_1 109.5
C64_1 C66_1 H66B_1 109.5
H66A_1 C66_1 H66B_1 109.5
C64_1 C66_1 H66C_1 109.5
H66A_1 C66_1 H66C_1 109.5
H66B_1 C66_1 H66C_1 109.5
C68_1 C67_1 C69_1 112.9(18)
C68_1 C67_1 Si2_1 117.2(16)
C69_1 C67_1 Si2_1 112.0(14)
C68_1 C67_1 H67_1 104.4
C69_1 C67_1 H67_1 104.4
Si2_1 C67_1 H67_1 104.4
C67_1 C68_1 H68A_1 109.5
C67_1 C68_1 H68B_1 109.5
H68A_1 C68_1 H68B_1 109.5
C67_1 C68_1 H68C_1 109.5
H68A_1 C68_1 H68C_1 109.5
H68B_1 C68_1 H68C_1 109.5
C67_1 C69_1 H69A_1 109.5
C67_1 C69_1 H69B_1 109.5
H69A_1 C69_1 H69B_1 109.5
C67_1 C69_1 H69C_1 109.5
H69A_1 C69_1 H69C_1 109.5
H69B_1 C69_1 H69C_1 109.5
C59B_1 C57B_1 C58B_1 113(2)
C59B_1 C57B_1 Si1_1 118(2)
C58B_1 C57B_1 Si1_1 117(2)
C59B_1 C57B_1 H57B_1 101.2
C58B_1 C57B_1 H57B_1 101.2
Si1_1 C57B_1 H57B_1 101.2
C57B_1 C58B_1 H58D_1 109.5
C57B_1 C58B_1 H58E_1 109.5
H58D_1 C58B_1 H58E_1 109.5
C57B_1 C58B_1 H58F_1 109.5
H58D_1 C58B_1 H58F_1 109.5
H58E_1 C58B_1 H58F_1 109.5
C57B_1 C59B_1 H59D_1 109.5
C57B_1 C59B_1 H59E_1 109.5
H59D_1 C59B_1 H59E_1 109.5
C57B_1 C59B_1 H59F_1 109.5
H59D_1 C59B_1 H59F_1 109.5
H59E_1 C59B_1 H59F_1 109.5
C63B_1 C61B_1 C62B_1 109.2(14)
C63B_1 C61B_1 Si2_1 123.6(14)
C62B_1 C61B_1 Si2_1 118.5(11)
C63B_1 C61B_1 H61B_1 99.8
C62B_1 C61B_1 H61B_1 99.8
Si2_1 C61B_1 H61B_1 99.8
C61B_1 C62B_1 H62D_1 109.5
C61B_1 C62B_1 H62E_1 109.5
H62D_1 C62B_1 H62E_1 109.5
C61B_1 C62B_1 H62F_1 109.5
H62D_1 C62B_1 H62F_1 109.5
H62E_1 C62B_1 H62F_1 109.5
C61B_1 C63B_1 H63D_1 109.5
C61B_1 C63B_1 H63E_1 109.5
H63D_1 C63B_1 H63E_1 109.5
C61B_1 C63B_1 H63F_1 109.5
H63D_1 C63B_1 H63F_1 109.5
H63E_1 C63B_1 H63F_1 109.5
C65B_1 C64B_1 C66B_1 114.7(16)
C65B_1 C64B_1 Si2_1 117.8(13)
C66B_1 C64B_1 Si2_1 114.4(14)
C65B_1 C64B_1 H64B_1 102.2
C66B_1 C64B_1 H64B_1 102.2
Si2_1 C64B_1 H64B_1 102.2
C64B_1 C65B_1 H65D_1 109.5
C64B_1 C65B_1 H65E_1 109.5
H65D_1 C65B_1 H65E_1 109.5
C64B_1 C65B_1 H65F_1 109.5
H65D_1 C65B_1 H65F_1 109.5
H65E_1 C65B_1 H65F_1 109.5
C64B_1 C66B_1 H66D_1 109.5
C64B_1 C66B_1 H66E_1 109.5
H66D_1 C66B_1 H66E_1 109.5
C64B_1 C66B_1 H66F_1 109.5
H66D_1 C66B_1 H66F_1 109.5
H66E_1 C66B_1 H66F_1 109.5
C68B_1 C67B_1 C69B_1 109.6(13)
C68B_1 C67B_1 Si2_1 114.5(10)
C69B_1 C67B_1 Si2_1 110.7(13)
C68B_1 C67B_1 H67B_1 107.2
C69B_1 C67B_1 H67B_1 107.2
Si2_1 C67B_1 H67B_1 107.2
C67B_1 C68B_1 H68D_1 109.5
C67B_1 C68B_1 H68E_1 109.5
H68D_1 C68B_1 H68E_1 109.5
C67B_1 C68B_1 H68F_1 109.5
H68D_1 C68B_1 H68F_1 109.5
H68E_1 C68B_1 H68F_1 109.5
C67B_1 C69B_1 H69D_1 109.5
C67B_1 C69B_1 H69E_1 109.5
H69D_1 C69B_1 H69E_1 109.5
C67B_1 C69B_1 H69F_1 109.5
H69D_1 C69B_1 H69F_1 109.5
H69E_1 C69B_1 H69F_1 109.5
C2_2 Si1_2 C57B_2 106.2(6)
C2_2 Si1_2 C57_2 107.0(6)
C2_2 Si1_2 C51_2 108.9(3)
C57B_2 Si1_2 C51_2 115.0(10)
C57_2 Si1_2 C51_2 112.8(7)
C2_2 Si1_2 C54_2 106.8(3)
C57B_2 Si1_2 C54_2 111.2(9)
C57_2 Si1_2 C54_2 112.7(7)
C51_2 Si1_2 C54_2 108.4(3)
C4_2 Si2_2 C61_2 107.5(3)
C4_2 Si2_2 C64_2 104.6(3)
C61_2 Si2_2 C64_2 111.4(3)
C4_2 Si2_2 C67_2 108.0(3)
C61_2 Si2_2 C67_2 110.8(3)
C64_2 Si2_2 C67_2 114.1(3)
C2_2 C1_2 C11_2 177.6(6)
C1_2 C2_2 Si1_2 173.5(6)
C4_2 C3_2 C31_2 175.4(6)
C3_2 C4_2 Si2_2 171.8(6)
C12_2 C11_2 C41_2 119.9(5)
C12_2 C11_2 C1_2 118.7(5)
C41_2 C11_2 C1_2 121.4(5)
N13_2 C12_2 C11_2 118.5(5)
N13_2 C12_2 C30_2 120.9(4)
C11_2 C12_2 C30_2 120.5(5)
C14_2 N13_2 C12_2 119.2(4)
N13_2 C14_2 C28_2 120.4(5)
N13_2 C14_2 C15_2 112.7(5)
C28_2 C14_2 C15_2 127.0(5)
C20_2 C15_2 C16_2 117.3(5)
C20_2 C15_2 C14_2 125.5(5)
C16_2 C15_2 C14_2 116.5(5)
C17_2 C16_2 C15_2 122.2(6)
C17_2 C16_2 H16_2 118.9
C15_2 C16_2 H16_2 118.9
C18_2 C17_2 C16_2 119.5(6)
C18_2 C17_2 H17_2 120.3
C16_2 C17_2 H17_2 120.3
C19_2 C18_2 C17_2 120.2(6)
C19_2 C18_2 H18_2 119.9
C17_2 C18_2 H18_2 119.9
C18_2 C19_2 C20_2 121.2(6)
C18_2 C19_2 H19_2 119.4
C20_2 C19_2 H19_2 119.4
C15_2 C20_2 C19_2 119.6(5)
C15_2 C20_2 C21_2 124.9(5)
C19_2 C20_2 C21_2 115.5(5)
O21_2 C21_2 C22_2 119.6(5)
O21_2 C21_2 C20_2 119.2(5)
C22_2 C21_2 C20_2 120.7(5)
C23_2 C22_2 C27_2 119.9(5)
C23_2 C22_2 C21_2 115.2(5)
C27_2 C22_2 C21_2 124.8(5)
C24_2 C23_2 C22_2 121.4(6)
C24_2 C23_2 H23_2 119.3
C22_2 C23_2 H23_2 119.3
C23_2 C24_2 C25_2 119.3(6)
C23_2 C24_2 H24_2 120.3
C25_2 C24_2 H24_2 120.3
C26_2 C25_2 C24_2 120.3(6)
C26_2 C25_2 H25_2 119.8
C24_2 C25_2 H25_2 119.8
C25_2 C26_2 C27_2 121.3(6)
C25_2 C26_2 H26_2 119.4
C27_2 C26_2 H26_2 119.4
C26_2 C27_2 C22_2 117.7(5)
C26_2 C27_2 C28_2 116.4(5)
C22_2 C27_2 C28_2 125.9(5)
N29_2 C28_2 C14_2 120.8(5)
N29_2 C28_2 C27_2 115.0(5)
C14_2 C28_2 C27_2 123.9(5)
C28_2 N29_2 C30_2 119.3(4)
N29_2 C30_2 C31_2 120.6(5)
N29_2 C30_2 C12_2 119.1(5)
C31_2 C30_2 C12_2 120.2(5)
C30_2 C31_2 C32_2 119.7(5)
C30_2 C31_2 C3_2 119.9(5)
C32_2 C31_2 C3_2 120.3(5)
C33_2 C32_2 C31_2 121.2(5)
C33_2 C32_2 C41_2 119.0(5)
C31_2 C32_2 C41_2 119.8(5)
C34_2 C33_2 C32_2 122.0(5)
C34_2 C33_2 H33_2 119.0
C32_2 C33_2 H33_2 119.0
C33_2 C34_2 C39_2 119.3(5)
C33_2 C34_2 C35_2 122.0(5)
C39_2 C34_2 C35_2 118.7(5)
C36_2 C35_2 C34_2 120.7(6)
C36_2 C35_2 H35_2 119.7
C34_2 C35_2 H35_2 119.7
C35_2 C36_2 C37_2 120.8(6)
C35_2 C36_2 H36_2 119.6
C37_2 C36_2 H36_2 119.6
C38_2 C37_2 C36_2 120.7(6)
C38_2 C37_2 H37_2 119.7
C36_2 C37_2 H37_2 119.7
C37_2 C38_2 C39_2 120.9(6)
C37_2 C38_2 H38_2 119.6
C39_2 C38_2 H38_2 119.6
C40_2 C39_2 C34_2 119.3(5)
C40_2 C39_2 C38_2 122.5(5)
C34_2 C39_2 C38_2 118.2(5)
C39_2 C40_2 C41_2 122.0(5)
C39_2 C40_2 H40_2 119.0
C41_2 C40_2 H40_2 119.0
C11_2 C41_2 C40_2 121.9(5)
C11_2 C41_2 C32_2 119.7(4)
C40_2 C41_2 C32_2 118.4(5)
C53_2 C51_2 C52_2 109.9(6)
C53_2 C51_2 Si1_2 112.7(5)
C52_2 C51_2 Si1_2 112.7(5)
C53_2 C51_2 H51_2 107.1
C52_2 C51_2 H51_2 107.1
Si1_2 C51_2 H51_2 107.1
C51_2 C52_2 H52A_2 109.5
C51_2 C52_2 H52B_2 109.5
H52A_2 C52_2 H52B_2 109.5
C51_2 C52_2 H52C_2 109.5
H52A_2 C52_2 H52C_2 109.5
H52B_2 C52_2 H52C_2 109.5
C51_2 C53_2 H53A_2 109.5
C51_2 C53_2 H53B_2 109.5
H53A_2 C53_2 H53B_2 109.5
C51_2 C53_2 H53C_2 109.5
H53A_2 C53_2 H53C_2 109.5
H53B_2 C53_2 H53C_2 109.5
C56_2 C54_2 C55_2 112.1(7)
C56_2 C54_2 Si1_2 114.3(6)
C55_2 C54_2 Si1_2 112.4(5)
C56_2 C54_2 H54_2 105.7
C55_2 C54_2 H54_2 105.7
Si1_2 C54_2 H54_2 105.7
C54_2 C55_2 H55A_2 109.5
C54_2 C55_2 H55B_2 109.5
H55A_2 C55_2 H55B_2 109.5
C54_2 C55_2 H55C_2 109.5
H55A_2 C55_2 H55C_2 109.5
H55B_2 C55_2 H55C_2 109.5
C54_2 C56_2 H56A_2 109.5
C54_2 C56_2 H56B_2 109.5
H56A_2 C56_2 H56B_2 109.5
C54_2 C56_2 H56C_2 109.5
H56A_2 C56_2 H56C_2 109.5
H56B_2 C56_2 H56C_2 109.5
C59_2 C57_2 C58_2 107.5(17)
C59_2 C57_2 Si1_2 112.9(12)
C58_2 C57_2 Si1_2 111.9(12)
C59_2 C57_2 H57_2 108.1
C58_2 C57_2 H57_2 108.1
Si1_2 C57_2 H57_2 108.1
C57_2 C58_2 H58A_2 109.5
C57_2 C58_2 H58B_2 109.5
H58A_2 C58_2 H58B_2 109.5
C57_2 C58_2 H58C_2 109.5
H58A_2 C58_2 H58C_2 109.5
H58B_2 C58_2 H58C_2 109.5
C57_2 C59_2 H59A_2 109.5
C57_2 C59_2 H59B_2 109.5
H59A_2 C59_2 H59B_2 109.5
C57_2 C59_2 H59C_2 109.5
H59A_2 C59_2 H59C_2 109.5
H59B_2 C59_2 H59C_2 109.5
C62_2 C61_2 C63_2 109.7(6)
C62_2 C61_2 Si2_2 113.8(5)
C63_2 C61_2 Si2_2 111.2(5)
C62_2 C61_2 H61_2 107.3
C63_2 C61_2 H61_2 107.3
Si2_2 C61_2 H61_2 107.3
C61_2 C62_2 H62A_2 109.5
C61_2 C62_2 H62B_2 109.5
H62A_2 C62_2 H62B_2 109.5
C61_2 C62_2 H62C_2 109.5
H62A_2 C62_2 H62C_2 109.5
H62B_2 C62_2 H62C_2 109.5
C61_2 C63_2 H63A_2 109.5
C61_2 C63_2 H63B_2 109.5
H63A_2 C63_2 H63B_2 109.5
C61_2 C63_2 H63C_2 109.5
H63A_2 C63_2 H63C_2 109.5
H63B_2 C63_2 H63C_2 109.5
C66_2 C64_2 C65_2 111.2(6)
C66_2 C64_2 Si2_2 113.1(5)
C65_2 C64_2 Si2_2 116.4(5)
C66_2 C64_2 H64_2 105.0
C65_2 C64_2 H64_2 105.0
Si2_2 C64_2 H64_2 105.0
C64_2 C65_2 H65A_2 109.5
C64_2 C65_2 H65B_2 109.5
H65A_2 C65_2 H65B_2 109.5
C64_2 C65_2 H65C_2 109.5
H65A_2 C65_2 H65C_2 109.5
H65B_2 C65_2 H65C_2 109.5
C64_2 C66_2 H66A_2 109.5
C64_2 C66_2 H66B_2 109.5
H66A_2 C66_2 H66B_2 109.5
C64_2 C66_2 H66C_2 109.5
H66A_2 C66_2 H66C_2 109.5
H66B_2 C66_2 H66C_2 109.5
C69_2 C67_2 C68_2 110.9(6)
C69_2 C67_2 Si2_2 114.8(4)
C68_2 C67_2 Si2_2 112.8(4)
C69_2 C67_2 H67_2 105.9
C68_2 C67_2 H67_2 105.9
Si2_2 C67_2 H67_2 105.9
C67_2 C68_2 H68A_2 109.5
C67_2 C68_2 H68B_2 109.5
H68A_2 C68_2 H68B_2 109.5
C67_2 C68_2 H68C_2 109.5
H68A_2 C68_2 H68C_2 109.5
H68B_2 C68_2 H68C_2 109.5
C67_2 C69_2 H69A_2 109.5
C67_2 C69_2 H69B_2 109.5
H69A_2 C69_2 H69B_2 109.5
C67_2 C69_2 H69C_2 109.5
H69A_2 C69_2 H69C_2 109.5
H69B_2 C69_2 H69C_2 109.5
C59B_2 C57B_2 C58B_2 111.5(13)
C59B_2 C57B_2 Si1_2 124.9(14)
C58B_2 C57B_2 Si1_2 118.5(14)
C59B_2 C57B_2 H57B_2 97.5
C58B_2 C57B_2 H57B_2 97.5
Si1_2 C57B_2 H57B_2 97.5
C57B_2 C58B_2 H58D_2 109.5
C57B_2 C58B_2 H58E_2 109.5
H58D_2 C58B_2 H58E_2 109.5
C57B_2 C58B_2 H58F_2 109.5
H58D_2 C58B_2 H58F_2 109.5
H58E_2 C58B_2 H58F_2 109.5
C57B_2 C59B_2 H59D_2 109.5
C57B_2 C59B_2 H59E_2 109.5
H59D_2 C59B_2 H59E_2 109.5
C57B_2 C59B_2 H59F_2 109.5
H59D_2 C59B_2 H59F_2 109.5
H59E_2 C59B_2 H59F_2 109.5

loop_
_geom_bond_atom_site_label_1
_geom_bond_atom_site_label_2
_geom_bond_distance
Si1_1 C2_1 1.814(6)
Si1_1 C57_1 1.857(7)
Si1_1 C57B_1 1.857(13)
Si1_1 C51_1 1.870(6)
Si1_1 C54_1 1.899(6)
Si2_1 C4_1 1.832(6)
Si2_1 C67_1 1.862(12)
Si2_1 C64B_1 1.869(11)
Si2_1 C61B_1 1.873(10)
Si2_1 C61_1 1.878(11)
Si2_1 C64_1 1.884(12)
Si2_1 C67B_1 1.892(10)
C1_1 C2_1 1.209(6)
C1_1 C11_1 1.449(7)
C3_1 C4_1 1.210(6)
C3_1 C31_1 1.445(7)
C11_1 C12_1 1.410(6)
C11_1 C41_1 1.424(6)
C12_1 N13_1 1.370(6)
C12_1 C30_1 1.412(7)
N13_1 C14_1 1.319(6)
C14_1 C28_1 1.453(7)
C14_1 C15_1 1.490(7)
C15_1 C20_1 1.390(7)
C15_1 C16_1 1.396(7)
C16_1 C17_1 1.381(7)
C16_1 H16_1 0.9400
C17_1 C18_1 1.385(8)
C17_1 H17_1 0.9400
C18_1 C19_1 1.379(8)
C18_1 H18_1 0.9400
C19_1 C20_1 1.403(7)
C19_1 H19_1 0.9400
C20_1 C21_1 1.490(7)
C21_1 O21_1 1.223(6)
C21_1 C22_1 1.503(7)
C22_1 C27_1 1.404(7)
C22_1 C23_1 1.411(7)
C23_1 C24_1 1.374(8)
C23_1 H23_1 0.9400
C24_1 C25_1 1.372(8)
C24_1 H24_1 0.9400
C25_1 C26_1 1.391(7)
C25_1 H25_1 0.9400
C26_1 C27_1 1.410(7)
C26_1 H26_1 0.9400
C27_1 C28_1 1.495(6)
C28_1 N29_1 1.324(6)
N29_1 C30_1 1.377(6)
C30_1 C31_1 1.406(6)
C31_1 C32_1 1.428(7)
C32_1 C33_1 1.415(7)
C32_1 C41_1 1.433(7)
C33_1 C34_1 1.404(7)
C33_1 H33_1 0.9400
C34_1 C39_1 1.431(7)
C34_1 C35_1 1.439(7)
C35_1 C36_1 1.360(8)
C35_1 H35_1 0.9400
C36_1 C37_1 1.413(9)
C36_1 H36_1 0.9400
C37_1 C38_1 1.344(8)
C37_1 H37_1 0.9400
C38_1 C39_1 1.435(7)
C38_1 H38_1 0.9400
C39_1 C40_1 1.388(7)
C40_1 C41_1 1.416(6)
C40_1 H40_1 0.9400
C51_1 C53_1 1.538(7)
C51_1 C52_1 1.544(8)
C51_1 H51_1 0.9900
C52_1 H52A_1 0.9700
C52_1 H52B_1 0.9700
C52_1 H52C_1 0.9700
C53_1 H53A_1 0.9700
C53_1 H53B_1 0.9700
C53_1 H53C_1 0.9700
C54_1 C55_1 1.512(8)
C54_1 C56_1 1.512(8)
C54_1 H54_1 0.9900
C55_1 H55A_1 0.9700
C55_1 H55B_1 0.9700
C55_1 H55C_1 0.9700
C56_1 H56A_1 0.9700
C56_1 H56B_1 0.9700
C56_1 H56C_1 0.9700
C57_1 C59_1 1.486(10)
C57_1 C58_1 1.538(9)
C57_1 H57_1 0.9900
C58_1 H58A_1 0.9700
C58_1 H58B_1 0.9700
C58_1 H58C_1 0.9700
C59_1 H59A_1 0.9700
C59_1 H59B_1 0.9700
C59_1 H59C_1 0.9700
C61_1 C63_1 1.422(13)
C61_1 C62_1 1.492(13)
C61_1 H61_1 0.9900
C62_1 H62A_1 0.9700
C62_1 H62B_1 0.9700
C62_1 H62C_1 0.9700
C63_1 H63A_1 0.9700
C63_1 H63B_1 0.9700
C63_1 H63C_1 0.9700
C64_1 C66_1 1.495(13)
C64_1 C65_1 1.521(13)
C64_1 H64_1 0.9900
C65_1 H65A_1 0.9700
C65_1 H65B_1 0.9700
C65_1 H65C_1 0.9700
C66_1 H66A_1 0.9700
C66_1 H66B_1 0.9700
C66_1 H66C_1 0.9700
C67_1 C68_1 1.498(14)
C67_1 C69_1 1.501(14)
C67_1 H67_1 0.9900
C68_1 H68A_1 0.9700
C68_1 H68B_1 0.9700
C68_1 H68C_1 0.9700
C69_1 H69A_1 0.9700
C69_1 H69B_1 0.9700
C69_1 H69C_1 0.9700
C57B_1 C59B_1 1.496(15)
C57B_1 C58B_1 1.504(15)
C57B_1 H57B_1 0.9900
C58B_1 H58D_1 0.9700
C58B_1 H58E_1 0.9700
C58B_1 H58F_1 0.9700
C59B_1 H59D_1 0.9700
C59B_1 H59E_1 0.9700
C59B_1 H59F_1 0.9700
C61B_1 C63B_1 1.417(12)
C61B_1 C62B_1 1.496(12)
C61B_1 H61B_1 0.9900
C62B_1 H62D_1 0.9700
C62B_1 H62E_1 0.9700
C62B_1 H62F_1 0.9700
C63B_1 H63D_1 0.9700
C63B_1 H63E_1 0.9700
C63B_1 H63F_1 0.9700
C64B_1 C65B_1 1.474(13)
C64B_1 C66B_1 1.499(14)
C64B_1 H64B_1 0.9900
C65B_1 H65D_1 0.9700
C65B_1 H65E_1 0.9700
C65B_1 H65F_1 0.9700
C66B_1 H66D_1 0.9700
C66B_1 H66E_1 0.9700
C66B_1 H66F_1 0.9700
C67B_1 C68B_1 1.517(11)
C67B_1 C69B_1 1.519(14)
C67B_1 H67B_1 0.9900
C68B_1 H68D_1 0.9700
C68B_1 H68E_1 0.9700
C68B_1 H68F_1 0.9700
C69B_1 H69D_1 0.9700
C69B_1 H69E_1 0.9700
C69B_1 H69F_1 0.9700
Si1_2 C2_2 1.824(6)
Si1_2 C57B_2 1.846(11)
Si1_2 C57_2 1.865(10)
Si1_2 C51_2 1.877(6)
Si1_2 C54_2 1.893(7)
Si2_2 C4_2 1.821(6)
Si2_2 C61_2 1.871(6)
Si2_2 C64_2 1.878(6)
Si2_2 C67_2 1.878(6)
C1_2 C2_2 1.198(6)
C1_2 C11_2 1.458(7)
C3_2 C4_2 1.207(6)
C3_2 C31_2 1.452(7)
C11_2 C12_2 1.409(6)
C11_2 C41_2 1.419(6)
C12_2 N13_2 1.361(6)
C12_2 C30_2 1.421(6)
N13_2 C14_2 1.317(6)
C14_2 C28_2 1.450(7)
C14_2 C15_2 1.495(7)
C15_2 C20_2 1.406(7)
C15_2 C16_2 1.407(7)
C16_2 C17_2 1.382(7)
C16_2 H16_2 0.9400
C17_2 C18_2 1.380(7)
C17_2 H17_2 0.9400
C18_2 C19_2 1.367(7)
C18_2 H18_2 0.9400
C19_2 C20_2 1.409(7)
C19_2 H19_2 0.9400
C20_2 C21_2 1.492(7)
C21_2 O21_2 1.234(6)
C21_2 C22_2 1.483(7)
C22_2 C23_2 1.399(7)
C22_2 C27_2 1.405(7)
C23_2 C24_2 1.364(7)
C23_2 H23_2 0.9400
C24_2 C25_2 1.389(8)
C24_2 H24_2 0.9400
C25_2 C26_2 1.380(7)
C25_2 H25_2 0.9400
C26_2 C27_2 1.404(7)
C26_2 H26_2 0.9400
C27_2 C28_2 1.485(6)
C28_2 N29_2 1.317(6)
N29_2 C30_2 1.375(6)
C30_2 C31_2 1.408(6)
C31_2 C32_2 1.429(6)
C32_2 C33_2 1.404(6)
C32_2 C41_2 1.431(6)
C33_2 C34_2 1.395(6)
C33_2 H33_2 0.9400
C34_2 C39_2 1.429(7)
C34_2 C35_2 1.435(7)
C35_2 C36_2 1.353(7)
C35_2 H35_2 0.9400
C36_2 C37_2 1.412(8)
C36_2 H36_2 0.9400
C37_2 C38_2 1.355(7)
C37_2 H37_2 0.9400
C38_2 C39_2 1.438(7)
C38_2 H38_2 0.9400
C39_2 C40_2 1.381(6)
C40_2 C41_2 1.424(6)
C40_2 H40_2 0.9400
C51_2 C53_2 1.522(7)
C51_2 C52_2 1.532(8)
C51_2 H51_2 0.9900
C52_2 H52A_2 0.9700
C52_2 H52B_2 0.9700
C52_2 H52C_2 0.9700
C53_2 H53A_2 0.9700
C53_2 H53B_2 0.9700
C53_2 H53C_2 0.9700
C54_2 C56_2 1.504(8)
C54_2 C55_2 1.547(8)
C54_2 H54_2 0.9900
C55_2 H55A_2 0.9700
C55_2 H55B_2 0.9700
C55_2 H55C_2 0.9700
C56_2 H56A_2 0.9700
C56_2 H56B_2 0.9700
C56_2 H56C_2 0.9700
C57_2 C59_2 1.494(13)
C57_2 C58_2 1.517(13)
C57_2 H57_2 0.9900
C58_2 H58A_2 0.9700
C58_2 H58B_2 0.9700
C58_2 H58C_2 0.9700
C59_2 H59A_2 0.9700
C59_2 H59B_2 0.9700
C59_2 H59C_2 0.9700
C61_2 C62_2 1.528(8)
C61_2 C63_2 1.535(8)
C61_2 H61_2 0.9900
C62_2 H62A_2 0.9700
C62_2 H62B_2 0.9700
C62_2 H62C_2 0.9700
C63_2 H63A_2 0.9700
C63_2 H63B_2 0.9700
C63_2 H63C_2 0.9700
C64_2 C66_2 1.521(8)
C64_2 C65_2 1.526(7)
C64_2 H64_2 0.9900
C65_2 H65A_2 0.9700
C65_2 H65B_2 0.9700
C65_2 H65C_2 0.9700
C66_2 H66A_2 0.9700
C66_2 H66B_2 0.9700
C66_2 H66C_2 0.9700
C67_2 C69_2 1.524(8)
C67_2 C68_2 1.537(7)
C67_2 H67_2 0.9900
C68_2 H68A_2 0.9700
C68_2 H68B_2 0.9700
C68_2 H68C_2 0.9700
C69_2 H69A_2 0.9700
C69_2 H69B_2 0.9700
C69_2 H69C_2 0.9700
C57B_2 C59B_2 1.471(13)
C57B_2 C58B_2 1.491(13)
C57B_2 H57B_2 0.9900
C58B_2 H58D_2 0.9700
C58B_2 H58E_2 0.9700
C58B_2 H58F_2 0.9700
C59B_2 H59D_2 0.9700
C59B_2 H59E_2 0.9700
C59B_2 H59F_2 0.9700

loop_
_geom_torsion_atom_site_label_1
_geom_torsion_atom_site_label_2
_geom_torsion_atom_site_label_3
_geom_torsion_atom_site_label_4
_geom_torsion
C41_1 C11_1 C12_1 N13_1 173.7(5)
C1_1 C11_1 C12_1 N13_1 -3.1(9)
C41_1 C11_1 C12_1 C30_1 -3.1(9)
C1_1 C11_1 C12_1 C30_1 -179.9(6)
C11_1 C12_1 N13_1 C14_1 -178.6(5)
C30_1 C12_1 N13_1 C14_1 -1.8(8)
C12_1 N13_1 C14_1 C28_1 -2.7(8)
C12_1 N13_1 C14_1 C15_1 171.1(5)
N13_1 C14_1 C15_1 C20_1 146.8(6)
C28_1 C14_1 C15_1 C20_1 -39.6(9)
N13_1 C14_1 C15_1 C16_1 -30.0(8)
C28_1 C14_1 C15_1 C16_1 143.6(6)
C20_1 C15_1 C16_1 C17_1 3.3(10)
C14_1 C15_1 C16_1 C17_1 -179.6(6)
C15_1 C16_1 C17_1 C18_1 -2.2(11)
C16_1 C17_1 C18_1 C19_1 -1.1(12)
C17_1 C18_1 C19_1 C20_1 3.2(12)
C16_1 C15_1 C20_1 C19_1 -1.1(9)
C14_1 C15_1 C20_1 C19_1 -177.9(6)
C16_1 C15_1 C20_1 C21_1 178.0(6)
C14_1 C15_1 C20_1 C21_1 1.2(10)
C18_1 C19_1 C20_1 C15_1 -2.1(10)
C18_1 C19_1 C20_1 C21_1 178.7(7)
C15_1 C20_1 C21_1 O21_1 -138.9(6)
C19_1 C20_1 C21_1 O21_1 40.3(8)
C15_1 C20_1 C21_1 C22_1 50.2(8)
C19_1 C20_1 C21_1 C22_1 -130.6(6)
O21_1 C21_1 C22_1 C27_1 147.6(6)
C20_1 C21_1 C22_1 C27_1 -41.4(9)
O21_1 C21_1 C22_1 C23_1 -34.0(8)
C20_1 C21_1 C22_1 C23_1 137.0(6)
C27_1 C22_1 C23_1 C24_1 2.6(9)
C21_1 C22_1 C23_1 C24_1 -175.9(6)
C22_1 C23_1 C24_1 C25_1 -1.0(11)
C23_1 C24_1 C25_1 C26_1 -0.8(11)
C24_1 C25_1 C26_1 C27_1 1.0(10)
C23_1 C22_1 C27_1 C26_1 -2.3(8)
C21_1 C22_1 C27_1 C26_1 176.0(6)
C23_1 C22_1 C27_1 C28_1 170.9(5)
C21_1 C22_1 C27_1 C28_1 -10.8(9)
C25_1 C26_1 C27_1 C22_1 0.5(9)
C25_1 C26_1 C27_1 C28_1 -173.3(5)
N13_1 C14_1 C28_1 N29_1 5.1(8)
C15_1 C14_1 C28_1 N29_1 -168.1(5)
N13_1 C14_1 C28_1 C27_1 -174.4(5)
C15_1 C14_1 C28_1 C27_1 12.3(9)
C22_1 C27_1 C28_1 N29_1 -151.4(6)
C26_1 C27_1 C28_1 N29_1 21.9(7)
C22_1 C27_1 C28_1 C14_1 28.2(9)
C26_1 C27_1 C28_1 C14_1 -158.5(6)
C14_1 C28_1 N29_1 C30_1 -2.5(8)
C27_1 C28_1 N29_1 C30_1 177.1(5)
C28_1 N29_1 C30_1 C31_1 177.6(5)
C28_1 N29_1 C30_1 C12_1 -2.0(8)
N13_1 C12_1 C30_1 N29_1 4.4(9)
C11_1 C12_1 C30_1 N29_1 -178.9(5)
N13_1 C12_1 C30_1 C31_1 -175.2(5)
C11_1 C12_1 C30_1 C31_1 1.5(9)
N29_1 C30_1 C31_1 C32_1 -176.8(5)
C12_1 C30_1 C31_1 C32_1 2.8(9)
N29_1 C30_1 C31_1 C3_1 1.5(9)
C12_1 C30_1 C31_1 C3_1 -178.9(6)
C30_1 C31_1 C32_1 C33_1 174.0(6)
C3_1 C31_1 C32_1 C33_1 -4.2(9)
C30_1 C31_1 C32_1 C41_1 -5.4(9)
C3_1 C31_1 C32_1 C41_1 176.4(6)
C31_1 C32_1 C33_1 C34_1 -177.2(6)
C41_1 C32_1 C33_1 C34_1 2.2(9)
C32_1 C33_1 C34_1 C39_1 -4.2(9)
C32_1 C33_1 C34_1 C35_1 176.4(6)
C33_1 C34_1 C35_1 C36_1 -179.6(7)
C39_1 C34_1 C35_1 C36_1 1.1(10)
C34_1 C35_1 C36_1 C37_1 -1.8(11)
C35_1 C36_1 C37_1 C38_1 1.1(12)
C36_1 C37_1 C38_1 C39_1 0.4(12)
C33_1 C34_1 C39_1 C40_1 3.2(9)
C35_1 C34_1 C39_1 C40_1 -177.4(6)
C33_1 C34_1 C39_1 C38_1 -179.0(6)
C35_1 C34_1 C39_1 C38_1 0.4(9)
C37_1 C38_1 C39_1 C40_1 176.6(7)
C37_1 C38_1 C39_1 C34_1 -1.1(10)
C34_1 C39_1 C40_1 C41_1 -0.2(10)
C38_1 C39_1 C40_1 C41_1 -177.9(6)
C39_1 C40_1 C41_1 C11_1 174.6(6)
C39_1 C40_1 C41_1 C32_1 -1.8(9)
C12_1 C11_1 C41_1 C40_1 -175.9(6)
C1_1 C11_1 C41_1 C40_1 0.9(9)
C12_1 C11_1 C41_1 C32_1 0.5(9)
C1_1 C11_1 C41_1 C32_1 177.3(6)
C33_1 C32_1 C41_1 C40_1 0.8(9)
C31_1 C32_1 C41_1 C40_1 -179.7(6)
C33_1 C32_1 C41_1 C11_1 -175.6(5)
C31_1 C32_1 C41_1 C11_1 3.8(9)
C2_1 Si1_1 C51_1 C53_1 -59.2(6)
C57_1 Si1_1 C51_1 C53_1 -177.1(6)
C57B_1 Si1_1 C51_1 C53_1 178.6(13)
C54_1 Si1_1 C51_1 C53_1 54.6(6)
C2_1 Si1_1 C51_1 C52_1 66.1(6)
C57_1 Si1_1 C51_1 C52_1 -51.8(7)
C57B_1 Si1_1 C51_1 C52_1 -56.1(14)
C54_1 Si1_1 C51_1 C52_1 179.9(5)
C2_1 Si1_1 C54_1 C55_1 -178.7(6)
C57_1 Si1_1 C54_1 C55_1 -58.7(7)
C57B_1 Si1_1 C54_1 C55_1 -60.2(14)
C51_1 Si1_1 C54_1 C55_1 66.4(6)
C2_1 Si1_1 C54_1 C56_1 -49.5(6)
C57_1 Si1_1 C54_1 C56_1 70.5(6)
C57B_1 Si1_1 C54_1 C56_1 69.0(13)
C51_1 Si1_1 C54_1 C56_1 -164.4(5)
C2_1 Si1_1 C57_1 C59_1 53.3(14)
C51_1 Si1_1 C57_1 C59_1 170.7(12)
C54_1 Si1_1 C57_1 C59_1 -65.5(13)
C2_1 Si1_1 C57_1 C58_1 -172.5(14)
C51_1 Si1_1 C57_1 C58_1 -55.1(15)
C54_1 Si1_1 C57_1 C58_1 68.6(14)
C4_1 Si2_1 C61_1 C63_1 54(2)
C67_1 Si2_1 C61_1 C63_1 -64(2)
C64_1 Si2_1 C61_1 C63_1 166.6(18)
C4_1 Si2_1 C61_1 C62_1 -160(2)
C67_1 Si2_1 C61_1 C62_1 82(3)
C64_1 Si2_1 C61_1 C62_1 -48(2)
C4_1 Si2_1 C64_1 C66_1 47(2)
C67_1 Si2_1 C64_1 C66_1 167.3(19)
C61_1 Si2_1 C64_1 C66_1 -64(2)
C4_1 Si2_1 C64_1 C65_1 174.5(16)
C67_1 Si2_1 C64_1 C65_1 -65.4(19)
C61_1 Si2_1 C64_1 C65_1 63.8(19)
C4_1 Si2_1 C67_1 C68_1 -176(2)
C61_1 Si2_1 C67_1 C68_1 -62(2)
C64_1 Si2_1 C67_1 C68_1 66(2)
C4_1 Si2_1 C67_1 C69_1 51(3)
C61_1 Si2_1 C67_1 C69_1 165(2)
C64_1 Si2_1 C67_1 C69_1 -67(3)
C2_1 Si1_1 C57B_1 C59B_1 -14(5)
C51_1 Si1_1 C57B_1 C59B_1 107(5)
C54_1 Si1_1 C57B_1 C59B_1 -130(5)
C2_1 Si1_1 C57B_1 C58B_1 -156(6)
C51_1 Si1_1 C57B_1 C58B_1 -35(6)
C54_1 Si1_1 C57B_1 C58B_1 88(6)
C4_1 Si2_1 C61B_1 C63B_1 39(2)
C64B_1 Si2_1 C61B_1 C63B_1 157(2)
C67B_1 Si2_1 C61B_1 C63B_1 -78(2)
C4_1 Si2_1 C61B_1 C62B_1 -176.5(16)
C64B_1 Si2_1 C61B_1 C62B_1 -58.8(19)
C67B_1 Si2_1 C61B_1 C62B_1 65.7(18)
C4_1 Si2_1 C64B_1 C65B_1 79(2)
C61B_1 Si2_1 C64B_1 C65B_1 -39(2)
C67B_1 Si2_1 C64B_1 C65B_1 -164(2)
C4_1 Si2_1 C64B_1 C66B_1 -60(2)
C61B_1 Si2_1 C64B_1 C66B_1 -179(2)
C67B_1 Si2_1 C64B_1 C66B_1 56(2)
C4_1 Si2_1 C67B_1 C68B_1 176.0(11)
C64B_1 Si2_1 C67B_1 C68B_1 58.9(14)
C61B_1 Si2_1 C67B_1 C68B_1 -64.6(13)
C4_1 Si2_1 C67B_1 C69B_1 -59.4(17)
C64B_1 Si2_1 C67B_1 C69B_1 -176.5(17)
C61B_1 Si2_1 C67B_1 C69B_1 60.0(18)
C41_2 C11_2 C12_2 N13_2 178.8(5)
C1_2 C11_2 C12_2 N13_2 -2.2(8)
C41_2 C11_2 C12_2 C30_2 -2.7(8)
C1_2 C11_2 C12_2 C30_2 176.3(5)
C11_2 C12_2 N13_2 C14_2 179.0(5)
C30_2 C12_2 N13_2 C14_2 0.4(8)
C12_2 N13_2 C14_2 C28_2 3.7(8)
C12_2 N13_2 C14_2 C15_2 -176.6(5)
N13_2 C14_2 C15_2 C20_2 150.8(5)
C28_2 C14_2 C15_2 C20_2 -29.5(9)
N13_2 C14_2 C15_2 C16_2 -19.7(7)
C28_2 C14_2 C15_2 C16_2 160.0(5)
C20_2 C15_2 C16_2 C17_2 -1.6(9)
C14_2 C15_2 C16_2 C17_2 169.7(6)
C15_2 C16_2 C17_2 C18_2 0.0(10)
C16_2 C17_2 C18_2 C19_2 0.3(10)
C17_2 C18_2 C19_2 C20_2 1.2(10)
C16_2 C15_2 C20_2 C19_2 3.0(8)
C14_2 C15_2 C20_2 C19_2 -167.4(5)
C16_2 C15_2 C20_2 C21_2 -175.2(5)
C14_2 C15_2 C20_2 C21_2 14.4(9)
C18_2 C19_2 C20_2 C15_2 -2.9(9)
C18_2 C19_2 C20_2 C21_2 175.5(6)
C15_2 C20_2 C21_2 O21_2 -150.4(6)
C19_2 C20_2 C21_2 O21_2 31.4(8)
C15_2 C20_2 C21_2 C22_2 37.9(8)
C19_2 C20_2 C21_2 C22_2 -140.4(6)
O21_2 C21_2 C22_2 C23_2 -40.7(8)
C20_2 C21_2 C22_2 C23_2 131.0(6)
O21_2 C21_2 C22_2 C27_2 136.8(6)
C20_2 C21_2 C22_2 C27_2 -51.5(8)
C27_2 C22_2 C23_2 C24_2 1.7(10)
C21_2 C22_2 C23_2 C24_2 179.3(6)
C22_2 C23_2 C24_2 C25_2 -3.5(11)
C23_2 C24_2 C25_2 C26_2 2.0(12)
C24_2 C25_2 C26_2 C27_2 1.4(11)
C25_2 C26_2 C27_2 C22_2 -3.2(9)
C25_2 C26_2 C27_2 C28_2 177.4(6)
C23_2 C22_2 C27_2 C26_2 1.6(9)
C21_2 C22_2 C27_2 C26_2 -175.8(6)
C23_2 C22_2 C27_2 C28_2 -179.0(6)
C21_2 C22_2 C27_2 C28_2 3.7(9)
N13_2 C14_2 C28_2 N29_2 -4.8(8)
C15_2 C14_2 C28_2 N29_2 175.5(5)
N13_2 C14_2 C28_2 C27_2 168.9(5)
C15_2 C14_2 C28_2 C27_2 -10.8(9)
C26_2 C27_2 C28_2 N29_2 28.0(7)
C22_2 C27_2 C28_2 N29_2 -151.4(6)
C26_2 C27_2 C28_2 C14_2 -146.1(6)
C22_2 C27_2 C28_2 C14_2 34.5(9)
C14_2 C28_2 N29_2 C30_2 1.5(8)
C27_2 C28_2 N29_2 C30_2 -172.8(5)
C28_2 N29_2 C30_2 C31_2 -179.2(5)
C28_2 N29_2 C30_2 C12_2 2.6(8)
N13_2 C12_2 C30_2 N29_2 -3.7(8)
C11_2 C12_2 C30_2 N29_2 177.8(5)
N13_2 C12_2 C30_2 C31_2 178.0(5)
C11_2 C12_2 C30_2 C31_2 -0.5(8)
N29_2 C30_2 C31_2 C32_2 -175.8(5)
C12_2 C30_2 C31_2 C32_2 2.5(8)
N29_2 C30_2 C31_2 C3_2 4.9(8)
C12_2 C30_2 C31_2 C3_2 -176.9(5)
C30_2 C31_2 C32_2 C33_2 178.7(5)
C3_2 C31_2 C32_2 C33_2 -2.0(8)
C30_2 C31_2 C32_2 C41_2 -1.3(8)
C3_2 C31_2 C32_2 C41_2 178.0(5)
C31_2 C32_2 C33_2 C34_2 -177.3(5)
C41_2 C32_2 C33_2 C34_2 2.7(9)
C32_2 C33_2 C34_2 C39_2 -0.7(9)
C32_2 C33_2 C34_2 C35_2 178.3(6)
C33_2 C34_2 C35_2 C36_2 -178.2(6)
C39_2 C34_2 C35_2 C36_2 0.9(10)
C34_2 C35_2 C36_2 C37_2 0.5(11)
C35_2 C36_2 C37_2 C38_2 -2.1(11)
C36_2 C37_2 C38_2 C39_2 2.4(10)
C33_2 C34_2 C39_2 C40_2 -1.9(8)
C35_2 C34_2 C39_2 C40_2 179.1(6)
C33_2 C34_2 C39_2 C38_2 178.5(5)
C35_2 C34_2 C39_2 C38_2 -0.6(8)
C37_2 C38_2 C39_2 C40_2 179.3(6)
C37_2 C38_2 C39_2 C34_2 -1.0(9)
C34_2 C39_2 C40_2 C41_2 2.5(9)
C38_2 C39_2 C40_2 C41_2 -177.9(5)
C12_2 C11_2 C41_2 C40_2 -176.0(5)
C1_2 C11_2 C41_2 C40_2 5.1(8)
C12_2 C11_2 C41_2 C32_2 3.8(8)
C1_2 C11_2 C41_2 C32_2 -175.2(5)
C39_2 C40_2 C41_2 C11_2 179.3(5)
C39_2 C40_2 C41_2 C32_2 -0.5(8)
C33_2 C32_2 C41_2 C11_2 178.2(5)
C31_2 C32_2 C41_2 C11_2 -1.8(8)
C33_2 C32_2 C41_2 C40_2 -2.1(8)
C31_2 C32_2 C41_2 C40_2 177.9(5)
C2_2 Si1_2 C51_2 C53_2 68.2(5)
C57B_2 Si1_2 C51_2 C53_2 -172.8(8)
C57_2 Si1_2 C51_2 C53_2 -173.2(7)
C54_2 Si1_2 C51_2 C53_2 -47.7(6)
C2_2 Si1_2 C51_2 C52_2 -56.9(5)
C57B_2 Si1_2 C51_2 C52_2 62.1(9)
C57_2 Si1_2 C51_2 C52_2 61.8(8)
C54_2 Si1_2 C51_2 C52_2 -172.7(5)
C2_2 Si1_2 C54_2 C56_2 55.4(7)
C57B_2 Si1_2 C54_2 C56_2 -60.0(10)
C57_2 Si1_2 C54_2 C56_2 -61.8(9)
C51_2 Si1_2 C54_2 C56_2 172.6(6)
C2_2 Si1_2 C54_2 C55_2 -175.3(6)
C57B_2 Si1_2 C54_2 C55_2 69.3(10)
C57_2 Si1_2 C54_2 C55_2 67.5(9)
C51_2 Si1_2 C54_2 C55_2 -58.1(7)
C2_2 Si1_2 C57_2 C59_2 32.4(19)
C51_2 Si1_2 C57_2 C59_2 -87.4(18)
C54_2 Si1_2 C57_2 C59_2 149.5(17)
C2_2 Si1_2 C57_2 C58_2 154(2)
C51_2 Si1_2 C57_2 C58_2 34(2)
C54_2 Si1_2 C57_2 C58_2 -89(2)
C4_2 Si2_2 C61_2 C62_2 -69.8(6)
C64_2 Si2_2 C61_2 C62_2 176.2(5)
C67_2 Si2_2 C61_2 C62_2 48.1(6)
C4_2 Si2_2 C61_2 C63_2 54.6(6)
C64_2 Si2_2 C61_2 C63_2 -59.4(6)
C67_2 Si2_2 C61_2 C63_2 172.5(5)
C4_2 Si2_2 C64_2 C66_2 63.8(6)
C61_2 Si2_2 C64_2 C66_2 179.7(6)
C67_2 Si2_2 C64_2 C66_2 -54.0(6)
C4_2 Si2_2 C64_2 C65_2 -165.7(6)
C61_2 Si2_2 C64_2 C65_2 -49.9(7)
C67_2 Si2_2 C64_2 C65_2 76.5(6)
C4_2 Si2_2 C67_2 C69_2 -41.1(6)
C61_2 Si2_2 C67_2 C69_2 -158.7(5)
C64_2 Si2_2 C67_2 C69_2 74.7(6)
C4_2 Si2_2 C67_2 C68_2 -169.4(5)
C61_2 Si2_2 C67_2 C68_2 73.0(6)
C64_2 Si2_2 C67_2 C68_2 -53.6(6)
C2_2 Si1_2 C57B_2 C59B_2 19(3)
C51_2 Si1_2 C57B_2 C59B_2 -101(3)
C54_2 Si1_2 C57B_2 C59B_2 135(2)
C2_2 Si1_2 C57B_2 C58B_2 172(3)
C51_2 Si1_2 C57B_2 C58B_2 51(3)
C54_2 Si1_2 C57B_2 C58B_2 -73(3)
